data_4315448
loop_
_publ_author_name
'Bradley E. Cowie'
'David J. H. Emslie'
'Hilary A. Jenkins'
'James F. Britten'

_publ_contact_author_address
;
Department of Chemistry
McMaster University
Hamilton
Ontario, Canada
;
_publ_contact_author_email emslied@mcmaster.ca
_publ_contact_author_fax 1(905)5259140
_publ_contact_author_name 'David Emslie'
_publ_contact_author_phone 1(905)5222509
_publ_section_title
;
 Diversity of Metal-Ligand Interactions in Halide (X = I, Br, Cl, F) and
 Halide-Free Ambiphilic Ligand Rhodium Complexes
;
_journal_name_full 'Inorganic Chemistry'
_journal_page_first 4060
_journal_page_last 4072
_journal_paper_doi 10.1021/ic902109p
_journal_volume 49
_journal_year 2010
_chemical_compound_source 'synthesis as described'
_chemical_formula_moiety 'C48 H48 B1 Br1 O1 P1 Rh1 S1, C6 H14'
_chemical_formula_sum 'C54 H62 B Br O P Rh S'
_chemical_formula_weight 983.7
_chemical_name_common '[RhBr(CO)(TXPB)]'
_chemical_name_systematic
;
 ?
;
_space_group_IT_number 2
_symmetry_cell_setting triclinic
_symmetry_space_group_name_Hall '-P 1'
_symmetry_space_group_name_H-M 'P -1'
_atom_sites_solution_hydrogens geom
_atom_sites_solution_primary direct
_atom_sites_solution_secondary difmap
_audit_conform_dict_location ftp://ftp.iucr.org/pub/cif_core.dic
_audit_conform_dict_name cif_core.dic
_audit_conform_dict_version 2.4
_audit_creation_date 2009-10-14T12:54:16-00:00
_audit_creation_method 'WinGX routine CIF_UPDATE'
_cell_angle_alpha 78.308(5)
_cell_angle_beta 72.860(5)
_cell_angle_gamma 87.227(5)
_cell_formula_units_Z 4
_cell_length_a 13.784(4)
_cell_length_b 16.784(4)
_cell_length_c 22.340(6)
_cell_measurement_reflns_used 1593
_cell_measurement_temperature 100(2)
_cell_measurement_theta_max 20.24
_cell_measurement_theta_min 2.25
_cell_measurement_wavelength 0.71073
_cell_volume 4836(2)
_computing_cell_refinement 'Bruker SMART'
_computing_data_collection 'Bruker SMART'
_computing_data_reduction 'Bruker SAINT'
_computing_molecular_graphics 'Ortep-3 for Windows (Farrugia, 1997)'
_computing_publication_material 'WinGX publication routines (Farrugia, 1999)'
_computing_structure_refinement 'SHELXL-97 (Sheldrick, 2008)'
_computing_structure_solution 'Bruker SHELXTL'
_diffrn_ambient_temperature 100(2)
_diffrn_measured_fraction_theta_full 0.982
_diffrn_measured_fraction_theta_max 0.982
_diffrn_measurement_device_type 'CCD area detector'
_diffrn_measurement_method 'phi and omega scans'
_diffrn_radiation_monochromator graphite
_diffrn_radiation_probe x-ray
_diffrn_radiation_type MoK\a
_diffrn_radiation_wavelength 0.71073
_diffrn_reflns_av_R_equivalents 0.106
_diffrn_reflns_av_unetI/netI 0.191
_diffrn_reflns_limit_h_max 17
_diffrn_reflns_limit_h_min -17
_diffrn_reflns_limit_k_max 19
_diffrn_reflns_limit_k_min -21
_diffrn_reflns_limit_l_max 14
_diffrn_reflns_limit_l_min -28
_diffrn_reflns_number 42443
_diffrn_reflns_theta_full 26.57
_diffrn_reflns_theta_max 26.57
_diffrn_reflns_theta_min 1.55
_exptl_absorpt_coefficient_mu 1.293
_exptl_absorpt_correction_T_max 0.9382
_exptl_absorpt_correction_T_min 0.7135
_exptl_absorpt_correction_type numerical
_exptl_absorpt_process_details SADABS
_exptl_crystal_colour yellow
_exptl_crystal_density_diffrn 1.351
_exptl_crystal_density_method 'not measured'
_exptl_crystal_description plate
_exptl_crystal_F_000 2040
_exptl_crystal_size_max 0.281
_exptl_crystal_size_mid 0.13
_exptl_crystal_size_min 0.047
_platon_squeeze_details
;
;
_refine_diff_density_max 1.314
_refine_diff_density_min -1.327
_refine_diff_density_rms 0.146
_refine_ls_extinction_method none
_refine_ls_goodness_of_fit_ref 0.885
_refine_ls_hydrogen_treatment constr
_refine_ls_matrix_type full
_refine_ls_number_parameters 1014
_refine_ls_number_reflns 19853
_refine_ls_number_restraints 20
_refine_ls_restrained_S_all 0.891
_refine_ls_R_factor_all 0.1487
_refine_ls_R_factor_gt 0.0722
_refine_ls_shift/su_max 0.005
_refine_ls_shift/su_mean 0
_refine_ls_structure_factor_coef Fsqd
_refine_ls_weighting_details 'calc w=1/[\s^2^(Fo^2^)+(0.0712P)^2^+0.0000P] where P=(Fo^2^+2Fc^2^)/3'
_refine_ls_weighting_scheme calc
_refine_ls_wR_factor_gt 0.1485
_refine_ls_wR_factor_ref 0.1747
_reflns_number_gt 9819
_reflns_number_total 19853
_reflns_threshold_expression >2\s(I)
_cod_data_source_file ic902109p_si_002_2.cif
_cod_data_source_block brad4
_cod_original_formula_sum 'C54 H62 B1 Br1 O1 P1 Rh1 S1'
_cod_database_code 4315448

loop_
_symmetry_equiv_pos_as_xyz
'x, y, z'
'-x, -y, -z'

loop_
_atom_site_label
_atom_site_type_symbol
_atom_site_fract_x
_atom_site_fract_y
_atom_site_fract_z
_atom_site_U_iso_or_equiv
_atom_site_adp_type
_atom_site_occupancy
_atom_site_symmetry_multiplicity
_atom_site_calc_flag
_atom_site_refinement_flags
_atom_site_disorder_assembly
_atom_site_disorder_group
Rh1 Rh 0.75219(4) 0.25054(4) 0.04038(2) 0.02099(15) Uani 1 1 d . . .
Rh2 Rh 0.49803(4) 0.86015(4) 0.42874(2) 0.02020(15) Uani 1 1 d . A .
Br2 Br 0.67971(6) 0.84249(5) 0.43014(3) 0.02598(19) Uani 1 1 d . A .
Br1 Br 0.57326(6) 0.28012(5) 0.08805(4) 0.0343(2) Uani 1 1 d . . .
S1 S 0.72133(13) 0.16917(11) -0.02798(8) 0.0186(4) Uani 1 1 d . . .
S2 S 0.47005(13) 0.88032(12) 0.53146(8) 0.0201(4) Uani 1 1 d . A .
P2 P 0.33810(14) 0.89119(12) 0.43905(8) 0.0201(4) Uani 1 1 d . . .
P1 P 0.91253(14) 0.22957(12) -0.00798(8) 0.0199(4) Uani 1 1 d . . .
C55A C 0.5333(6) 0.6739(5) 0.6830(3) 0.030(2) Uani 0.537(11) 1 d PD A 1
C68A C 0.5588(7) 0.6047(5) 0.7314(4) 0.044(2) Uani 0.537(11) 1 d PD A 1
C69A C 0.5543(11) 0.5230(6) 0.7162(5) 0.0304(16) Uiso 0.537(11) 1 d PD A 1
H69A H 0.572 0.4815 0.7488 0.046 Uiso 0.537(11) 1 calc PR A 1
H69B H 0.6024 0.5213 0.6743 0.046 Uiso 0.537(11) 1 calc PR A 1
H69C H 0.4854 0.5124 0.7154 0.046 Uiso 0.537(11) 1 calc PR A 1
C70A C 0.6742(8) 0.6242(8) 0.7258(7) 0.0304(16) Uiso 0.537(11) 1 d PD A 1
H70A H 0.6778 0.6767 0.738 0.046 Uiso 0.537(11) 1 calc PR A 1
H70B H 0.7163 0.6267 0.6816 0.046 Uiso 0.537(11) 1 calc PR A 1
H70C H 0.6989 0.5813 0.7543 0.046 Uiso 0.537(11) 1 calc PR A 1
C71A C 0.5013(11) 0.6058(8) 0.8004(4) 0.0304(16) Uiso 0.537(11) 1 d PD A 1
H71A H 0.5072 0.66 0.8091 0.046 Uiso 0.537(11) 1 calc PR A 1
H71B H 0.5299 0.5654 0.8286 0.046 Uiso 0.537(11) 1 calc PR A 1
H71C H 0.4296 0.5928 0.8081 0.046 Uiso 0.537(11) 1 calc PR A 1
C55B C 0.5333(6) 0.6739(5) 0.6830(3) 0.030(2) Uani 0.463(11) 1 d PD A 2
C68B C 0.5588(7) 0.6047(5) 0.7314(4) 0.044(2) Uani 0.463(11) 1 d PD A 2
C69B C 0.5911(12) 0.5290(6) 0.7074(6) 0.0304(16) Uiso 0.463(11) 1 d PD A 2
H69D H 0.6075 0.4882 0.7409 0.046 Uiso 0.463(11) 1 calc PR A 2
H69E H 0.6512 0.5403 0.6701 0.046 Uiso 0.463(11) 1 calc PR A 2
H69F H 0.5359 0.5083 0.6951 0.046 Uiso 0.463(11) 1 calc PR A 2
C70B C 0.6388(12) 0.6406(8) 0.7570(7) 0.0304(16) Uiso 0.463(11) 1 d PD A 2
H70D H 0.6136 0.6918 0.7703 0.046 Uiso 0.463(11) 1 calc PR A 2
H70E H 0.7033 0.6508 0.723 0.046 Uiso 0.463(11) 1 calc PR A 2
H70F H 0.6492 0.6017 0.7936 0.046 Uiso 0.463(11) 1 calc PR A 2
C71B C 0.4647(9) 0.5858(9) 0.7905(5) 0.0304(16) Uiso 0.463(11) 1 d PD A 2
H71D H 0.4427 0.6358 0.8068 0.046 Uiso 0.463(11) 1 calc PR A 2
H71E H 0.4822 0.5452 0.8238 0.046 Uiso 0.463(11) 1 calc PR A 2
H71F H 0.4097 0.5646 0.7785 0.046 Uiso 0.463(11) 1 calc PR A 2
C92 C 0.5391(7) 0.6130(5) 0.3857(4) 0.040(2) Uani 1 1 d . . .
H92 H 0.5617 0.6066 0.3424 0.048 Uiso 1 1 calc R . .
C97 C 0.1307(10) 0.5694(8) 0.2880(6) 0.096(4) Uani 1 1 d . . .
H97A H 0.0665 0.5456 0.3173 0.144 Uiso 1 1 calc R . .
H97B H 0.1288 0.6287 0.2837 0.144 Uiso 1 1 calc R . .
H97C H 0.1868 0.5479 0.3049 0.144 Uiso 1 1 calc R . .
C23 C 0.4038(5) 0.3188(5) -0.2086(3) 0.0285(19) Uani 1 1 d . . .
H23A H 0.3478 0.3466 -0.2226 0.043 Uiso 1 1 calc R . .
H23B H 0.4128 0.265 -0.2201 0.043 Uiso 1 1 calc R . .
H23C H 0.4664 0.351 -0.2295 0.043 Uiso 1 1 calc R . .
C15 C 0.7239(5) 0.1850(5) -0.2367(3) 0.0284(19) Uani 1 1 d . . .
H15A H 0.6597 0.1673 -0.2406 0.043 Uiso 1 1 calc R . .
H15B H 0.7802 0.1558 -0.2611 0.043 Uiso 1 1 calc R . .
H15C H 0.7335 0.2437 -0.2536 0.043 Uiso 1 1 calc R . .
C46 C 0.5716(7) 0.0068(5) 0.1744(3) 0.038(2) Uani 1 1 d . . .
H46 H 0.5792 -0.0045 0.2161 0.046 Uiso 1 1 calc R . .
O2 O 0.5267(4) 0.8445(4) 0.2942(2) 0.0455(17) Uani 1 1 d . . .
C77 C 0.3194(5) 0.9838(5) 0.3256(3) 0.0222(17) Uani 1 1 d . . .
H77 H 0.3223 0.9331 0.3125 0.027 Uiso 1 1 calc R . .
C88 C 0.8495(8) 0.5656(7) 0.4915(5) 0.066(3) Uani 1 1 d . . .
H88 H 0.8638 0.5127 0.4822 0.079 Uiso 1 1 calc R . .
C50A C 0.1327(5) 0.9135(5) 0.6110(3) 0.030(2) Uani 0.480(15) 1 d PD B 1
C64A C 0.0201(6) 0.9295(6) 0.6368(3) 0.050(3) Uani 0.480(15) 1 d PD B 1
C65A C -0.0420(9) 0.9314(11) 0.5917(6) 0.0392(18) Uiso 0.480(15) 1 d PD B 1
H65A H -0.1131 0.9413 0.6133 0.059 Uiso 0.480(15) 1 calc PR B 1
H65B H -0.0368 0.8791 0.578 0.059 Uiso 0.480(15) 1 calc PR B 1
H65C H -0.0168 0.975 0.5544 0.059 Uiso 0.480(15) 1 calc PR B 1
C66A C 0.0112(10) 1.0152(8) 0.6575(9) 0.0392(18) Uiso 0.480(15) 1 d PD B 1
H66A H -0.0605 1.0271 0.676 0.059 Uiso 0.480(15) 1 calc PR B 1
H66B H 0.0411 1.0576 0.6201 0.059 Uiso 0.480(15) 1 calc PR B 1
H66C H 0.0475 1.0138 0.6894 0.059 Uiso 0.480(15) 1 calc PR B 1
C67A C -0.0284(10) 0.8689(10) 0.7007(6) 0.0392(18) Uiso 0.480(15) 1 d PD B 1
H67A H -0.1005 0.8813 0.7169 0.059 Uiso 0.480(15) 1 calc PR B 1
H67B H 0.0064 0.8744 0.7322 0.059 Uiso 0.480(15) 1 calc PR B 1
H67C H -0.0214 0.8132 0.6931 0.059 Uiso 0.480(15) 1 calc PR B 1
C50B C 0.1327(5) 0.9135(5) 0.6110(3) 0.030(2) Uani 0.520(15) 1 d PD B 2
C64B C 0.0201(6) 0.9295(6) 0.6368(3) 0.050(3) Uani 0.520(15) 1 d PD B 2
C65B C -0.0350(9) 0.9587(10) 0.5879(5) 0.0392(18) Uiso 0.520(15) 1 d PD B 2
H65D H -0.1066 0.9673 0.6095 0.059 Uiso 0.520(15) 1 calc PR B 2
H65E H -0.0302 0.9178 0.5614 0.059 Uiso 0.520(15) 1 calc PR B 2
H65F H -0.0043 1.01 0.5608 0.059 Uiso 0.520(15) 1 calc PR B 2
C66B C -0.0007(10) 0.9854(11) 0.6869(8) 0.0392(18) Uiso 0.520(15) 1 d PD B 2
H66D H -0.074 0.9932 0.7033 0.059 Uiso 0.520(15) 1 calc PR B 2
H66E H 0.033 1.0383 0.6667 0.059 Uiso 0.520(15) 1 calc PR B 2
H66F H 0.0259 0.96 0.7223 0.059 Uiso 0.520(15) 1 calc PR B 2
C67B C -0.0300(9) 0.8446(8) 0.6762(8) 0.0392(18) Uiso 0.520(15) 1 d PD B 2
H67D H -0.1028 0.8515 0.6953 0.059 Uiso 0.520(15) 1 calc PR B 2
H67E H 0.0019 0.8239 0.71 0.059 Uiso 0.520(15) 1 calc PR B 2
H67F H -0.0199 0.8057 0.6476 0.059 Uiso 0.520(15) 1 calc PR B 2
O1 O 0.8158(4) 0.3438(4) 0.1224(2) 0.0451(17) Uani 1 1 d . . .
C99 C 0.2361(12) 0.5721(7) 0.1714(6) 0.089(4) Uani 1 1 d . . .
H99A H 0.2952 0.5602 0.1882 0.107 Uiso 1 1 calc R . .
H99B H 0.2343 0.6319 0.1573 0.107 Uiso 1 1 calc R . .
C76 C 0.3163(5) 1.0547(5) 0.2821(3) 0.0238(18) Uani 1 1 d . . .
H76 H 0.3184 1.0527 0.2395 0.029 Uiso 1 1 calc R . .
C100 C 0.2548(9) 0.5350(9) 0.1140(7) 0.089(4) Uani 1 1 d . . .
H10A H 0.2499 0.4751 0.1281 0.107 Uiso 1 1 calc R . .
H10B H 0.2002 0.5521 0.0937 0.107 Uiso 1 1 calc R . .
C14 C 0.7102(6) 0.0736(5) -0.1432(3) 0.0285(19) Uani 1 1 d . . .
H14A H 0.6469 0.0555 -0.1481 0.043 Uiso 1 1 calc R . .
H14B H 0.7087 0.0589 -0.0982 0.043 Uiso 1 1 calc R . .
H14C H 0.7678 0.0472 -0.1691 0.043 Uiso 1 1 calc R . .
C9 C 0.7215(5) 0.1667(5) -0.1657(3) 0.0193(16) Uani 1 1 d . . .
C49 C 0.1939(6) 0.8933(5) 0.6506(3) 0.031(2) Uani 1 1 d . . .
H49 H 0.1632 0.8882 0.6953 0.038 Uiso 1 1 calc R B 1
C1 C 0.9084(5) 0.2103(4) -0.2083(3) 0.0202(17) Uani 1 1 d . . .
H1 H 0.9056 0.2085 -0.2499 0.024 Uiso 1 1 calc R . .
C48 C 0.7904(6) 0.3077(5) 0.0915(3) 0.031(2) Uani 1 1 d . . .
C93 C 0.4565(7) 0.5713(5) 0.4261(4) 0.035(2) Uani 1 1 d . . .
H93 H 0.4225 0.5346 0.4116 0.042 Uiso 1 1 calc R . .
C89 C 0.7599(7) 0.6034(6) 0.4845(4) 0.045(2) Uani 1 1 d . . .
H89 H 0.7141 0.576 0.4708 0.054 Uiso 1 1 calc R . .
C61 C 0.4395(5) 0.7948(5) 0.6532(3) 0.0198(16) Uani 1 1 d . A .
C27 C 1.0431(7) -0.0015(5) 0.0869(4) 0.039(2) Uani 1 1 d . . .
H27 H 1.0685 -0.0501 0.1068 0.047 Uiso 1 1 calc R . .
C3 C 1.0026(5) 0.2324(4) -0.1392(3) 0.0211(17) Uani 1 1 d . . .
H3 H 1.0651 0.2444 -0.1329 0.025 Uiso 1 1 calc R . .
C40 C 0.2037(6) 0.1498(5) 0.1303(3) 0.0308(19) Uani 1 1 d . . .
H40 H 0.1588 0.1069 0.1336 0.037 Uiso 1 1 calc R . .
C87 C 0.9171(8) 0.6026(7) 0.5112(5) 0.072(4) Uani 1 1 d . . .
H87 H 0.9768 0.5753 0.5166 0.086 Uiso 1 1 calc R . .
C56 C 0.4608(6) 0.7302(5) 0.6985(3) 0.0256(18) Uani 1 1 d . . .
H56 H 0.4226 0.7258 0.742 0.031 Uiso 1 1 calc R A 1
C2 C 0.9995(5) 0.2299(4) -0.2009(3) 0.0177(16) Uani 1 1 d . . .
C78 C 0.2579(5) 0.8177(5) 0.4246(3) 0.0231(17) Uani 1 1 d . . .
C72 C 0.3183(5) 0.9844(4) 0.3877(3) 0.0155(15) Uani 1 1 d . . .
C17 C 1.1359(6) 0.3339(5) -0.2605(3) 0.0277(18) Uani 1 1 d . . .
H17A H 1.1482 0.3361 -0.2198 0.041 Uiso 1 1 calc R . .
H17B H 1.085 0.3743 -0.2683 0.041 Uiso 1 1 calc R . .
H17C H 1.1994 0.3458 -0.2952 0.041 Uiso 1 1 calc R . .
C6 C 0.4497(5) 0.2497(4) -0.0442(3) 0.0191(16) Uani 1 1 d . . .
H6 H 0.3862 0.2624 -0.0169 0.023 Uiso 1 1 calc R . .
C98 C 0.1463(12) 0.5481(12) 0.2233(8) 0.134(7) Uani 1 1 d . . .
H98A H 0.1409 0.4881 0.2304 0.161 Uiso 1 1 calc R . .
H98B H 0.088 0.5704 0.2083 0.161 Uiso 1 1 calc R . .
C33 C 1.1180(6) 0.4474(5) -0.0303(4) 0.0306(19) Uani 1 1 d . . .
H33 H 1.158 0.4932 -0.0331 0.037 Uiso 1 1 calc R . .
C10 C 0.8199(5) 0.1929(4) -0.1573(3) 0.0168(15) Uani 1 1 d . . .
C7 C 0.4621(6) 0.2662(5) -0.1099(3) 0.0233(17) Uani 1 1 d . . .
C42 C 0.5319(5) 0.1038(5) 0.0887(3) 0.0212(17) Uani 1 1 d . . .
C45 C 0.5877(6) -0.0541(5) 0.1396(3) 0.0306(19) Uani 1 1 d . . .
H45 H 0.6065 -0.107 0.1569 0.037 Uiso 1 1 calc R . .
C44 C 0.5762(6) -0.0368(5) 0.0794(3) 0.0279(19) Uani 1 1 d . . .
H44 H 0.5871 -0.0777 0.0544 0.033 Uiso 1 1 calc R . .
C94 C 0.4215(6) 0.5821(5) 0.4884(4) 0.034(2) Uani 1 1 d . . .
H94 H 0.362 0.5543 0.5168 0.041 Uiso 1 1 calc R . .
C57 C 0.3639(5) 0.8601(5) 0.6735(3) 0.0246(18) Uani 1 1 d . . .
C43 C 0.5487(5) 0.0400(5) 0.0556(3) 0.0222(17) Uani 1 1 d . . .
H43 H 0.5407 0.0503 0.0139 0.027 Uiso 1 1 calc R . .
C54 C 0.5867(6) 0.6791(5) 0.6187(3) 0.0288(19) Uani 1 1 d . . .
H54 H 0.637 0.6395 0.6077 0.035 Uiso 1 1 calc R A 1
C73 C 0.3110(5) 1.0603(5) 0.4062(3) 0.0255(18) Uani 1 1 d . . .
H73 H 0.3087 1.0628 0.4487 0.031 Uiso 1 1 calc R . .
C47 C 0.5446(6) 0.0838(5) 0.1499(3) 0.033(2) Uani 1 1 d . . .
H47 H 0.5344 0.1245 0.1751 0.04 Uiso 1 1 calc R . .
C38 C 0.2307(6) 0.2819(6) 0.1466(3) 0.036(2) Uani 1 1 d . . .
H38 H 0.2051 0.33 0.1617 0.043 Uiso 1 1 calc R . .
C39 C 0.1663(6) 0.2193(5) 0.1521(3) 0.0307(19) Uani 1 1 d . . .
H39 H 0.0954 0.224 0.1712 0.037 Uiso 1 1 calc R . .
C62 C 0.4225(6) 0.9398(5) 0.6680(3) 0.0270(18) Uani 1 1 d . A .
H62A H 0.3738 0.982 0.6812 0.04 Uiso 1 1 calc R . .
H62B H 0.4634 0.9583 0.6236 0.04 Uiso 1 1 calc R . .
H62C H 0.467 0.9292 0.6957 0.04 Uiso 1 1 calc R . .
C83 C 0.2953(6) 0.7400(5) 0.4206(3) 0.0281(19) Uani 1 1 d . . .
H83 H 0.361 0.7261 0.4247 0.034 Uiso 1 1 calc R . .
C21 C 0.3667(6) 0.3937(5) -0.1192(4) 0.037(2) Uani 1 1 d . . .
H21A H 0.3127 0.4224 -0.1351 0.055 Uiso 1 1 calc R . .
H21B H 0.4306 0.4245 -0.1393 0.055 Uiso 1 1 calc R . .
H21C H 0.3486 0.3887 -0.0728 0.055 Uiso 1 1 calc R . .
C96 C 0.5175(6) 0.8514(5) 0.3452(3) 0.0283(19) Uani 1 1 d . . .
C35 C 1.0018(6) 0.3823(5) -0.0667(3) 0.0272(18) Uani 1 1 d . . .
H35 H 0.9619 0.3842 -0.0951 0.033 Uiso 1 1 calc R . .
C4 C 0.9180(5) 0.2180(4) -0.0880(3) 0.0222(17) Uani 1 1 d . . .
C60 C 0.4959(6) 0.7964(4) 0.5885(3) 0.0223(17) Uani 1 1 d . . .
C80 C 0.1033(6) 0.7790(6) 0.4097(3) 0.038(2) Uani 1 1 d . . .
H80 H 0.0367 0.7915 0.4068 0.045 Uiso 1 1 calc R . .
C41 C 0.3071(6) 0.1427(5) 0.1035(3) 0.032(2) Uani 1 1 d . . .
H41 H 0.332 0.0939 0.0894 0.038 Uiso 1 1 calc R . .
C11 C 0.8257(5) 0.1981(4) -0.0975(3) 0.0176(16) Uani 1 1 d . . .
C58 C 0.2960(5) 0.8803(5) 0.6297(3) 0.0253(18) Uani 1 1 d . A .
C74 C 0.3071(5) 1.1323(5) 0.3625(3) 0.0257(18) Uani 1 1 d . . .
H74 H 0.3024 1.1836 0.3749 0.031 Uiso 1 1 calc R . .
C29 C 1.0643(6) 0.1129(5) -0.0008(4) 0.0298(19) Uani 1 1 d . . .
H29 H 1.1045 0.1427 -0.0405 0.036 Uiso 1 1 calc R . .
C75 C 0.3104(5) 1.1270(5) 0.3009(3) 0.0288(19) Uani 1 1 d . . .
H75 H 0.3083 1.1756 0.2709 0.035 Uiso 1 1 calc R . .
C13 C 0.6305(5) 0.2052(5) -0.1242(3) 0.0194(17) Uani 1 1 d . . .
C84 C 0.7372(6) 0.6812(5) 0.4975(4) 0.0296(19) Uani 1 1 d . A .
C12 C 0.6168(5) 0.1998(4) -0.0584(3) 0.0191(16) Uani 1 1 d . . .
C82 C 0.2360(7) 0.6835(5) 0.4106(4) 0.037(2) Uani 1 1 d . . .
H82 H 0.2613 0.6303 0.4077 0.044 Uiso 1 1 calc R . .
C16 C 1.0971(5) 0.2485(5) -0.2577(3) 0.0229(17) Uani 1 1 d . . .
C20 C 0.3793(5) 0.3089(5) -0.1356(3) 0.0219(17) Uani 1 1 d . . .
C8 C 0.5519(5) 0.2405(5) -0.1481(3) 0.0206(17) Uani 1 1 d . . .
H8 H 0.5606 0.2473 -0.1927 0.025 Uiso 1 1 calc R . .
C5 C 0.5221(5) 0.2168(4) -0.0165(3) 0.0179(16) Uani 1 1 d . . .
C79 C 0.1622(6) 0.8378(5) 0.4187(3) 0.031(2) Uani 1 1 d . . .
H79 H 0.137 0.8912 0.4209 0.038 Uiso 1 1 calc R . .
C34 C 1.0607(6) 0.4489(5) -0.0717(4) 0.033(2) Uani 1 1 d . . .
H34 H 1.0618 0.4959 -0.1038 0.04 Uiso 1 1 calc R . .
C28 C 1.1012(7) 0.0419(5) 0.0293(4) 0.037(2) Uani 1 1 d . . .
H28 H 1.167 0.0234 0.0099 0.044 Uiso 1 1 calc R . .
C51 C 0.1767(5) 0.9169(5) 0.5450(3) 0.0268(19) Uani 1 1 d . . .
H51 H 0.136 0.9294 0.5167 0.032 Uiso 1 1 calc R B 1
C53 C 0.5703(5) 0.7395(5) 0.5692(3) 0.0215(17) Uani 1 1 d . A .
C19 C 1.0799(5) 0.2474(5) -0.3213(3) 0.0285(19) Uani 1 1 d . . .
H19A H 1.0551 0.1934 -0.3208 0.043 Uiso 1 1 calc R . .
H19B H 1.1439 0.2598 -0.3555 0.043 Uiso 1 1 calc R . .
H19C H 1.0294 0.2883 -0.329 0.043 Uiso 1 1 calc R . .
C25 C 0.9111(6) 0.0951(5) 0.0862(3) 0.0315(19) Uani 1 1 d . . .
H25 H 0.8451 0.1126 0.1064 0.038 Uiso 1 1 calc R . .
C63 C 0.2991(6) 0.8373(5) 0.7437(3) 0.036(2) Uani 1 1 d . A .
H63A H 0.2524 0.8816 0.7545 0.054 Uiso 1 1 calc R . .
H63B H 0.3436 0.8283 0.7715 0.054 Uiso 1 1 calc R . .
H63C H 0.2602 0.7874 0.7499 0.054 Uiso 1 1 calc R . .
C91 C 0.5913(6) 0.6650(5) 0.4063(3) 0.034(2) Uani 1 1 d . . .
H91 H 0.6493 0.6936 0.3768 0.041 Uiso 1 1 calc R . .
C32 C 1.1159(6) 0.3779(5) 0.0151(4) 0.031(2) Uani 1 1 d . . .
H32 H 1.156 0.3767 0.0434 0.037 Uiso 1 1 calc R . .
C37 C 0.3340(6) 0.2739(5) 0.1184(3) 0.0309(19) Uani 1 1 d . . .
H37 H 0.3781 0.3178 0.114 0.037 Uiso 1 1 calc R . .
C52 C 0.2786(5) 0.9023(5) 0.5217(3) 0.0207(17) Uani 1 1 d . A .
C24 C 0.9671(6) 0.1395(5) 0.0286(3) 0.0251(18) Uani 1 1 d . . .
C95 C 0.4740(6) 0.6338(5) 0.5092(3) 0.0277(19) Uani 1 1 d . . .
H95 H 0.4496 0.6402 0.5524 0.033 Uiso 1 1 calc R . .
C102 C 0.3617(11) 0.5153(7) 0.0092(6) 0.100(5) Uani 1 1 d . . .
H10C H 0.4268 0.5313 -0.023 0.151 Uiso 1 1 calc R . .
H10D H 0.3061 0.5329 -0.0093 0.151 Uiso 1 1 calc R . .
H10E H 0.3586 0.456 0.0233 0.151 Uiso 1 1 calc R . .
C59 C 0.3394(5) 0.8870(5) 0.5637(3) 0.0210(17) Uani 1 1 d . . .
C26 C 0.9500(8) 0.0251(6) 0.1152(4) 0.043(2) Uani 1 1 d . . .
H26 H 0.9108 -0.0045 0.1553 0.051 Uiso 1 1 calc R . .
C30 C 1.0000(5) 0.3129(5) -0.0208(3) 0.0219(17) Uani 1 1 d . . .
C22 C 0.2782(5) 0.2618(5) -0.1041(3) 0.030(2) Uani 1 1 d . . .
H22A H 0.2251 0.2903 -0.1208 0.045 Uiso 1 1 calc R . .
H22B H 0.2592 0.2581 -0.0577 0.045 Uiso 1 1 calc R . .
H22C H 0.2858 0.2069 -0.1135 0.045 Uiso 1 1 calc R . .
C18 C 1.1798(5) 0.1858(5) -0.2466(3) 0.0284(19) Uani 1 1 d . . .
H18A H 1.1909 0.1866 -0.2053 0.043 Uiso 1 1 calc R . .
H18B H 1.2434 0.2001 -0.2808 0.043 Uiso 1 1 calc R . .
H18C H 1.1574 0.1313 -0.2466 0.043 Uiso 1 1 calc R . .
C90 C 0.5606(6) 0.6766(5) 0.4698(3) 0.0250(18) Uani 1 1 d . A .
C31 C 1.0590(5) 0.3109(5) 0.0214(3) 0.0251(18) Uani 1 1 d . . .
H31 H 1.059 0.264 0.0534 0.03 Uiso 1 1 calc R . .
C101 C 0.3513(13) 0.5556(8) 0.0668(6) 0.110(6) Uani 1 1 d . . .
H10F H 0.4067 0.5371 0.086 0.132 Uiso 1 1 calc R . .
H10G H 0.3574 0.6154 0.0523 0.132 Uiso 1 1 calc R . .
C36 C 0.3760(5) 0.2042(5) 0.0962(3) 0.0188(16) Uani 1 1 d . . .
C81 C 0.1417(7) 0.7025(5) 0.4048(4) 0.041(2) Uani 1 1 d . . .
H81 H 0.1021 0.6628 0.3973 0.049 Uiso 1 1 calc R . .
B2 B 0.6314(7) 0.7221(5) 0.4985(4) 0.025(2) Uani 1 1 d . . .
B1 B 0.4916(7) 0.1905(5) 0.0615(3) 0.023(2) Uani 1 1 d . . .
C85 C 0.8117(6) 0.7182(6) 0.5158(3) 0.037(2) Uani 1 1 d . . .
H85 H 0.8008 0.7722 0.5233 0.045 Uiso 1 1 calc R A .
C86 C 0.8978(7) 0.6798(7) 0.5232(5) 0.053(3) Uani 1 1 d . A .
H86 H 0.9447 0.7063 0.5365 0.064 Uiso 1 1 calc R . .

loop_
_atom_site_aniso_label
_atom_site_aniso_U_11
_atom_site_aniso_U_22
_atom_site_aniso_U_33
_atom_site_aniso_U_23
_atom_site_aniso_U_13
_atom_site_aniso_U_12
Rh1 0.0187(3) 0.0268(4) 0.0181(3) -0.0054(3) -0.0055(2) -0.0012(3)
Rh2 0.0167(3) 0.0262(4) 0.0159(3) -0.0024(2) -0.0036(2) 0.0031(3)
Br2 0.0172(4) 0.0300(5) 0.0273(4) -0.0009(3) -0.0048(3) 0.0029(3)
Br1 0.0252(5) 0.0422(6) 0.0385(5) -0.0200(4) -0.0053(4) -0.0032(4)
S1 0.0151(10) 0.0230(11) 0.0178(9) -0.0030(8) -0.0055(7) 0.0002(8)
S2 0.0154(10) 0.0261(11) 0.0177(9) -0.0032(8) -0.0037(7) -0.0006(8)
P2 0.0189(11) 0.0264(12) 0.0148(9) -0.0034(8) -0.0054(8) 0.0015(9)
P1 0.0192(11) 0.0235(12) 0.0192(9) -0.0032(8) -0.0095(8) -0.0003(9)
C55A 0.051(6) 0.021(5) 0.025(4) -0.003(3) -0.022(4) -0.003(4)
C68A 0.084(8) 0.018(5) 0.036(5) 0.001(4) -0.029(5) -0.005(5)
C55B 0.051(6) 0.021(5) 0.025(4) -0.003(3) -0.022(4) -0.003(4)
C68B 0.084(8) 0.018(5) 0.036(5) 0.001(4) -0.029(5) -0.005(5)
C92 0.055(6) 0.040(6) 0.027(4) -0.005(4) -0.016(4) -0.001(5)
C97 0.118(12) 0.083(10) 0.120(11) -0.040(9) -0.074(9) 0.029(9)
C23 0.016(4) 0.036(5) 0.034(4) 0.002(4) -0.015(3) 0.004(4)
C15 0.020(4) 0.045(6) 0.026(4) -0.014(4) -0.009(3) -0.003(4)
C46 0.056(6) 0.040(6) 0.018(4) -0.005(4) -0.011(4) 0.007(5)
O2 0.045(4) 0.066(5) 0.021(3) -0.011(3) -0.004(3) 0.017(3)
C77 0.022(4) 0.028(5) 0.018(4) -0.010(3) -0.005(3) 0.003(3)
C88 0.045(7) 0.041(7) 0.103(9) -0.010(6) -0.017(6) 0.031(6)
C50A 0.012(4) 0.051(6) 0.022(4) -0.004(4) -0.001(3) 0.005(4)
C64A 0.013(4) 0.104(9) 0.022(4) -0.002(5) -0.001(3) 0.021(5)
C50B 0.012(4) 0.051(6) 0.022(4) -0.004(4) -0.001(3) 0.005(4)
C64B 0.013(4) 0.104(9) 0.022(4) -0.002(5) -0.001(3) 0.021(5)
O1 0.042(4) 0.063(5) 0.035(3) -0.024(3) -0.005(3) -0.014(3)
C99 0.137(14) 0.049(8) 0.102(10) -0.010(8) -0.074(10) 0.018(9)
C76 0.011(4) 0.036(5) 0.021(4) -0.006(4) 0.000(3) -0.005(3)
C100 0.059(9) 0.098(11) 0.127(11) -0.034(10) -0.045(8) 0.015(8)
C14 0.017(4) 0.043(6) 0.029(4) -0.013(4) -0.006(3) -0.001(4)
C9 0.009(4) 0.031(5) 0.020(4) -0.007(3) -0.005(3) 0.000(3)
C49 0.018(4) 0.054(6) 0.015(4) -0.004(4) 0.003(3) 0.001(4)
C1 0.013(4) 0.028(5) 0.024(4) -0.011(3) -0.009(3) 0.002(3)
C48 0.029(5) 0.038(5) 0.022(4) -0.008(4) -0.001(3) -0.003(4)
C93 0.047(6) 0.032(5) 0.035(5) -0.007(4) -0.025(4) 0.003(4)
C89 0.032(5) 0.033(6) 0.063(6) -0.002(5) -0.010(5) 0.007(4)
C61 0.011(4) 0.029(5) 0.021(4) -0.002(3) -0.010(3) -0.003(3)
C27 0.061(7) 0.018(5) 0.049(5) 0.000(4) -0.038(5) -0.002(5)
C3 0.016(4) 0.024(5) 0.027(4) -0.004(3) -0.013(3) 0.004(3)
C40 0.013(4) 0.038(5) 0.040(5) -0.005(4) -0.006(3) -0.007(4)
C87 0.026(6) 0.057(8) 0.116(9) 0.023(7) -0.025(6) 0.013(6)
C56 0.033(5) 0.024(5) 0.020(4) 0.001(3) -0.010(3) -0.012(4)
C2 0.016(4) 0.013(4) 0.020(4) -0.001(3) -0.002(3) 0.000(3)
C78 0.018(4) 0.036(5) 0.014(3) 0.000(3) -0.005(3) -0.002(4)
C72 0.007(4) 0.025(4) 0.012(3) -0.001(3) -0.001(3) 0.000(3)
C17 0.022(4) 0.035(5) 0.024(4) 0.003(3) -0.008(3) 0.002(4)
C6 0.011(4) 0.022(4) 0.025(4) -0.005(3) -0.006(3) -0.002(3)
C98 0.098(13) 0.170(19) 0.169(16) -0.098(15) -0.055(12) 0.055(13)
C33 0.026(5) 0.017(5) 0.045(5) -0.005(4) -0.005(4) -0.008(4)
C10 0.021(4) 0.013(4) 0.015(3) -0.002(3) -0.005(3) 0.005(3)
C7 0.022(4) 0.025(5) 0.024(4) -0.005(3) -0.008(3) 0.001(3)
C42 0.007(4) 0.034(5) 0.024(4) -0.013(3) -0.003(3) -0.001(3)
C45 0.031(5) 0.022(5) 0.038(5) 0.002(4) -0.015(4) 0.010(4)
C44 0.028(5) 0.033(5) 0.024(4) -0.004(4) -0.010(3) 0.002(4)
C94 0.036(5) 0.029(5) 0.037(5) -0.008(4) -0.010(4) 0.000(4)
C57 0.020(4) 0.036(5) 0.017(4) 0.000(3) -0.007(3) -0.004(4)
C43 0.020(4) 0.035(5) 0.013(3) -0.004(3) -0.006(3) -0.005(4)
C54 0.035(5) 0.023(5) 0.035(4) -0.004(4) -0.020(4) 0.001(4)
C73 0.013(4) 0.045(6) 0.022(4) -0.012(4) -0.005(3) 0.002(4)
C47 0.039(5) 0.041(6) 0.021(4) -0.010(4) -0.010(4) 0.011(4)
C38 0.027(5) 0.051(6) 0.038(5) -0.021(4) -0.015(4) 0.015(4)
C39 0.019(4) 0.042(6) 0.028(4) -0.004(4) -0.004(3) 0.003(4)
C62 0.022(4) 0.039(5) 0.022(4) -0.010(4) -0.006(3) 0.004(4)
C83 0.025(5) 0.033(5) 0.031(4) -0.007(4) -0.015(3) 0.000(4)
C21 0.027(5) 0.035(6) 0.048(5) -0.004(4) -0.015(4) 0.007(4)
C96 0.021(4) 0.029(5) 0.027(4) 0.001(4) 0.001(3) 0.006(4)
C35 0.029(5) 0.030(5) 0.027(4) -0.010(4) -0.013(3) 0.010(4)
C4 0.018(4) 0.019(4) 0.029(4) -0.005(3) -0.007(3) -0.001(3)
C60 0.027(4) 0.019(4) 0.022(4) 0.005(3) -0.014(3) -0.007(3)
C80 0.030(5) 0.050(6) 0.031(4) -0.004(4) -0.006(4) -0.007(5)
C41 0.018(4) 0.046(6) 0.032(4) -0.010(4) -0.007(3) 0.008(4)
C11 0.007(4) 0.021(4) 0.018(3) 0.005(3) 0.001(3) 0.005(3)
C58 0.009(4) 0.045(5) 0.019(4) -0.005(4) -0.002(3) 0.007(4)
C74 0.020(4) 0.019(5) 0.036(4) -0.003(4) -0.007(3) -0.002(3)
C29 0.030(5) 0.033(5) 0.033(4) -0.005(4) -0.020(4) 0.000(4)
C75 0.017(4) 0.030(5) 0.037(4) 0.001(4) -0.009(3) -0.003(4)
C13 0.009(4) 0.034(5) 0.015(3) -0.007(3) 0.000(3) -0.006(3)
C84 0.019(4) 0.028(5) 0.039(5) 0.003(4) -0.011(4) 0.005(4)
C12 0.009(4) 0.026(5) 0.022(4) -0.004(3) -0.004(3) -0.002(3)
C82 0.042(6) 0.032(5) 0.039(5) -0.005(4) -0.018(4) 0.005(4)
C16 0.011(4) 0.035(5) 0.020(4) -0.004(3) -0.001(3) -0.003(3)
C20 0.015(4) 0.030(5) 0.019(4) -0.002(3) -0.004(3) 0.000(3)
C8 0.011(4) 0.029(5) 0.021(4) 0.000(3) -0.009(3) 0.001(3)
C5 0.016(4) 0.018(4) 0.017(3) 0.002(3) -0.003(3) -0.003(3)
C79 0.027(5) 0.042(6) 0.024(4) -0.004(4) -0.008(3) 0.000(4)
C34 0.025(5) 0.038(6) 0.036(4) -0.008(4) -0.008(4) 0.000(4)
C28 0.042(6) 0.032(5) 0.046(5) -0.015(4) -0.026(4) 0.013(4)
C51 0.011(4) 0.044(5) 0.024(4) -0.003(4) -0.006(3) 0.000(4)
C53 0.018(4) 0.021(4) 0.029(4) -0.005(3) -0.013(3) -0.002(3)
C19 0.015(4) 0.047(6) 0.020(4) -0.005(4) -0.001(3) -0.002(4)
C25 0.037(5) 0.029(5) 0.029(4) -0.004(4) -0.012(4) 0.003(4)
C63 0.036(5) 0.059(6) 0.009(4) -0.002(4) -0.003(3) -0.002(4)
C91 0.040(5) 0.034(5) 0.026(4) -0.009(4) -0.003(4) -0.003(4)
C32 0.028(5) 0.035(5) 0.036(4) -0.018(4) -0.009(4) -0.003(4)
C37 0.019(4) 0.036(5) 0.037(4) -0.002(4) -0.010(4) -0.006(4)
C52 0.011(4) 0.031(5) 0.016(3) 0.001(3) -0.003(3) 0.005(3)
C24 0.024(4) 0.033(5) 0.022(4) -0.006(3) -0.012(3) 0.000(4)
C95 0.030(5) 0.029(5) 0.026(4) -0.004(4) -0.011(4) -0.004(4)
C102 0.147(14) 0.060(9) 0.117(10) 0.009(8) -0.086(10) -0.027(9)
C59 0.016(4) 0.031(5) 0.016(4) -0.001(3) -0.007(3) -0.002(3)
C26 0.057(7) 0.031(6) 0.043(5) -0.003(4) -0.021(5) -0.007(5)
C30 0.019(4) 0.032(5) 0.017(4) -0.006(3) -0.007(3) -0.002(3)
C22 0.016(4) 0.050(6) 0.028(4) -0.007(4) -0.013(3) 0.004(4)
C18 0.015(4) 0.042(5) 0.025(4) -0.008(4) -0.002(3) 0.003(4)
C90 0.036(5) 0.020(4) 0.022(4) -0.005(3) -0.014(3) 0.013(4)
C31 0.020(4) 0.026(5) 0.032(4) -0.012(4) -0.007(3) 0.006(3)
C101 0.163(17) 0.073(10) 0.095(10) 0.033(8) -0.063(10) -0.057(10)
C36 0.021(4) 0.029(5) 0.007(3) -0.003(3) -0.004(3) -0.002(3)
C81 0.055(6) 0.032(6) 0.039(5) -0.006(4) -0.018(4) -0.018(5)
B2 0.028(5) 0.020(5) 0.025(4) 0.002(4) -0.013(4) 0.005(4)
B1 0.034(5) 0.021(5) 0.014(4) -0.006(4) -0.005(4) -0.008(4)
C85 0.026(5) 0.048(6) 0.035(5) 0.006(4) -0.012(4) -0.008(4)
C86 0.028(6) 0.053(7) 0.074(7) 0.011(6) -0.023(5) -0.006(5)

loop_
_atom_type_symbol
_atom_type_number_in_cell
C 216
H 248
B 4
Br 4
O 4
P 4
Rh 4
S 4

loop_
_geom_angle_atom_site_label_1
_geom_angle_atom_site_label_2
_geom_angle_atom_site_label_3
_geom_angle
_geom_angle_site_symmetry_1
_geom_angle_site_symmetry_3
_geom_angle_publ_flag
C48 Rh1 P1 90.4(2) . . ?
C48 Rh1 S1 173.4(3) . . ?
P1 Rh1 S1 83.42(6) . . ?
C48 Rh1 Br1 90.6(2) . . ?
P1 Rh1 Br1 176.34(6) . . ?
S1 Rh1 Br1 95.65(5) . . ?
C48 Rh1 B1 124.6(3) . . ?
P1 Rh1 B1 144.10(13) . . ?
S1 Rh1 B1 61.21(13) . . ?
Br1 Rh1 B1 35.76(13) . . ?
C96 Rh2 P2 90.7(2) . . ?
C96 Rh2 S2 176.0(3) . . ?
P2 Rh2 S2 87.16(6) . . ?
C96 Rh2 Br2 97.8(2) . . ?
P2 Rh2 Br2 169.56(5) . . ?
S2 Rh2 Br2 84.00(5) . . ?
C96 Rh2 B2 110.9(3) . . ?
P2 Rh2 B2 138.33(17) . . ?
S2 Rh2 B2 72.84(15) . . ?
Br2 Rh2 B2 43.09(16) . . ?
B2 Br2 Rh2 87.6(2) . . ?
B1 Br1 Rh1 103.4(2) . . ?
C11 S1 C12 101.4(3) . . ?
C11 S1 Rh1 101.1(2) . . ?
C12 S1 Rh1 115.1(2) . . ?
C11 S1 C9 54.8(2) . . ?
C12 S1 C9 56.1(2) . . ?
Rh1 S1 C9 144.89(16) . . ?
C59 S2 C60 99.8(3) . . ?
C59 S2 Rh2 106.8(2) . . ?
C60 S2 Rh2 116.9(2) . . ?
C59 S2 C57 56.2(2) . . ?
C60 S2 C57 58.0(3) . . ?
Rh2 S2 C57 156.79(16) . . ?
C72 P2 C52 107.6(3) . . ?
C72 P2 C78 103.0(3) . . ?
C52 P2 C78 105.2(3) . . ?
C72 P2 Rh2 114.7(2) . . ?
C52 P2 Rh2 108.0(2) . . ?
C78 P2 Rh2 117.7(3) . . ?
C24 P1 C30 106.5(3) . . ?
C24 P1 C4 107.5(3) . . ?
C30 P1 C4 104.3(3) . . ?
C24 P1 Rh1 115.3(3) . . ?
C30 P1 Rh1 116.1(2) . . ?
C4 P1 Rh1 106.4(2) . . ?
C56 C55A C54 118.0(7) . . ?
C56 C55A C68A 124.0(7) . . ?
C54 C55A C68A 117.9(7) . . ?
C69A C68A C71A 111.6(8) . . ?
C69A C68A C55A 113.6(7) . . ?
C71A C68A C55A 114.6(8) . . ?
C69A C68A C70A 108.5(9) . . ?
C71A C68A C70A 104.5(8) . . ?
C55A C68A C70A 103.1(7) . . ?
C68A C69A H69A 109.5 . . ?
C68A C69A H69B 109.5 . . ?
H69A C69A H69B 109.5 . . ?
C68A C69A H69C 109.5 . . ?
H69A C69A H69C 109.5 . . ?
H69B C69A H69C 109.5 . . ?
C68A C70A H70A 109.5 . . ?
C68A C70A H70B 109.5 . . ?
H70A C70A H70B 109.5 . . ?
C68A C70A H70C 109.5 . . ?
H70A C70A H70C 109.5 . . ?
H70B C70A H70C 109.5 . . ?
C68A C71A H71A 109.5 . . ?
C68A C71A H71B 109.5 . . ?
H71A C71A H71B 109.5 . . ?
C68A C71A H71C 109.5 . . ?
H71A C71A H71C 109.5 . . ?
H71B C71A H71C 109.5 . . ?
H69D C69B H69E 109.5 . . ?
H69D C69B H69F 109.5 . . ?
H69E C69B H69F 109.5 . . ?
H70D C70B H70E 109.5 . . ?
H70D C70B H70F 109.5 . . ?
H70E C70B H70F 109.5 . . ?
H71D C71B H71E 109.5 . . ?
H71D C71B H71F 109.5 . . ?
H71E C71B H71F 109.5 . . ?
C93 C92 C91 120.8(7) . . ?
C93 C92 H92 119.6 . . ?
C91 C92 H92 119.6 . . ?
C98 C97 H97A 109.5 . . ?
C98 C97 H97B 109.5 . . ?
H97A C97 H97B 109.5 . . ?
C98 C97 H97C 109.5 . . ?
H97A C97 H97C 109.5 . . ?
H97B C97 H97C 109.5 . . ?
C20 C23 H23A 109.5 . . ?
C20 C23 H23B 109.5 . . ?
H23A C23 H23B 109.5 . . ?
C20 C23 H23C 109.5 . . ?
H23A C23 H23C 109.5 . . ?
H23B C23 H23C 109.5 . . ?
C9 C15 H15A 109.5 . . ?
C9 C15 H15B 109.5 . . ?
H15A C15 H15B 109.5 . . ?
C9 C15 H15C 109.5 . . ?
H15A C15 H15C 109.5 . . ?
H15B C15 H15C 109.5 . . ?
C47 C46 C45 121.5(7) . . ?
C47 C46 H46 119.3 . . ?
C45 C46 H46 119.3 . . ?
C76 C77 C72 122.0(7) . . ?
C76 C77 H77 119 . . ?
C72 C77 H77 119 . . ?
C87 C88 C89 121.6(10) . . ?
C87 C88 H88 119.2 . . ?
C89 C88 H88 119.2 . . ?
C49 C50A C51 118.1(7) . . ?
C49 C50A C64A 121.9(6) . . ?
C51 C50A C64A 119.9(6) . . ?
C65A C64A C50A 116.3(7) . . ?
C65A C64A C67A 110.1(9) . . ?
C50A C64A C67A 111.0(8) . . ?
C65A C64A C66A 108.3(9) . . ?
C50A C64A C66A 106.7(8) . . ?
C67A C64A C66A 103.6(8) . . ?
C64A C65A H65A 109.5 . . ?
C64A C65A H65B 109.5 . . ?
H65A C65A H65B 109.5 . . ?
C64A C65A H65C 109.5 . . ?
H65A C65A H65C 109.5 . . ?
H65B C65A H65C 109.5 . . ?
C64A C66A H66A 109.5 . . ?
C64A C66A H66B 109.5 . . ?
H66A C66A H66B 109.5 . . ?
C64A C66A H66C 109.5 . . ?
H66A C66A H66C 109.5 . . ?
H66B C66A H66C 109.5 . . ?
C64A C67A H67A 109.5 . . ?
C64A C67A H67B 109.5 . . ?
H67A C67A H67B 109.5 . . ?
C64A C67A H67C 109.5 . . ?
H67A C67A H67C 109.5 . . ?
H67B C67A H67C 109.5 . . ?
H65D C65B H65E 109.5 . . ?
H65D C65B H65F 109.5 . . ?
H65E C65B H65F 109.5 . . ?
H66D C66B H66E 109.5 . . ?
H66D C66B H66F 109.5 . . ?
H66E C66B H66F 109.5 . . ?
H67D C67B H67E 109.5 . . ?
H67D C67B H67F 109.5 . . ?
H67E C67B H67F 109.5 . . ?
C98 C99 C100 118.3(13) . . ?
C98 C99 H99A 107.7 . . ?
C100 C99 H99A 107.7 . . ?
C98 C99 H99B 107.7 . . ?
C100 C99 H99B 107.7 . . ?
H99A C99 H99B 107.1 . . ?
C75 C76 C77 119.1(7) . . ?
C75 C76 H76 120.4 . . ?
C77 C76 H76 120.4 . . ?
C101 C100 C99 115.1(12) . . ?
C101 C100 H10A 108.5 . . ?
C99 C100 H10A 108.5 . . ?
C101 C100 H10B 108.5 . . ?
C99 C100 H10B 108.5 . . ?
H10A C100 H10B 107.5 . . ?
C9 C14 H14A 109.5 . . ?
C9 C14 H14B 109.5 . . ?
H14A C14 H14B 109.5 . . ?
C9 C14 H14C 109.5 . . ?
H14A C14 H14C 109.5 . . ?
H14B C14 H14C 109.5 . . ?
C10 C9 C13 110.6(5) . . ?
C10 C9 C14 108.2(6) . . ?
C13 C9 C14 107.7(6) . . ?
C10 C9 C15 111.5(5) . . ?
C13 C9 C15 112.1(6) . . ?
C14 C9 C15 106.5(6) . . ?
C10 C9 S1 63.3(3) . . ?
C13 C9 S1 62.8(3) . . ?
C14 C9 S1 85.5(4) . . ?
C15 C9 S1 167.9(5) . . ?
C58 C49 C50A 124.2(6) . . ?
C58 C49 H49 117.9 . . ?
C50A C49 H49 117.9 . . ?
C2 C1 C10 123.1(6) . . ?
C2 C1 H1 118.5 . . ?
C10 C1 H1 118.5 . . ?
O1 C48 Rh1 178.7(7) . . ?
C92 C93 C94 119.9(8) . . ?
C92 C93 H93 120 . . ?
C94 C93 H93 120 . . ?
C84 C89 C88 120.5(9) . . ?
C84 C89 H89 119.8 . . ?
C88 C89 H89 119.8 . . ?
C56 C61 C60 115.9(7) . . ?
C56 C61 C57 121.3(6) . . ?
C60 C61 C57 122.7(6) . . ?
C26 C27 C28 120.0(9) . . ?
C26 C27 H27 120 . . ?
C28 C27 H27 120 . . ?
C4 C3 C2 121.4(6) . . ?
C4 C3 H3 119.3 . . ?
C2 C3 H3 119.3 . . ?
C39 C40 C41 119.6(7) . . ?
C39 C40 H40 120.2 . . ?
C41 C40 H40 120.2 . . ?
C88 C87 C86 119.3(9) . . ?
C88 C87 H87 120.4 . . ?
C86 C87 H87 120.4 . . ?
C55A C56 C61 123.4(7) . . ?
C55A C56 H56 118.3 . . ?
C61 C56 H56 118.3 . . ?
C1 C2 C3 117.9(6) . . ?
C1 C2 C16 122.6(6) . . ?
C3 C2 C16 119.4(6) . . ?
C79 C78 C83 120.5(7) . . ?
C79 C78 P2 121.5(6) . . ?
C83 C78 P2 118.0(5) . . ?
C77 C72 C73 117.6(7) . . ?
C77 C72 P2 119.8(5) . . ?
C73 C72 P2 122.4(5) . . ?
C16 C17 H17A 109.5 . . ?
C16 C17 H17B 109.5 . . ?
H17A C17 H17B 109.5 . . ?
C16 C17 H17C 109.5 . . ?
H17A C17 H17C 109.5 . . ?
H17B C17 H17C 109.5 . . ?
C5 C6 C7 124.7(7) . . ?
C5 C6 H6 117.7 . . ?
C7 C6 H6 117.7 . . ?
C99 C98 C97 122.0(14) . . ?
C99 C98 H98A 106.8 . . ?
C97 C98 H98A 106.8 . . ?
C99 C98 H98B 106.8 . . ?
C97 C98 H98B 106.8 . . ?
H98A C98 H98B 106.7 . . ?
C34 C33 C32 118.6(7) . . ?
C34 C33 H33 120.7 . . ?
C32 C33 H33 120.7 . . ?
C11 C10 C1 117.1(6) . . ?
C11 C10 C9 120.5(6) . . ?
C1 C10 C9 122.3(5) . . ?
C8 C7 C6 116.4(7) . . ?
C8 C7 C20 123.7(6) . . ?
C6 C7 C20 119.9(6) . . ?
C43 C42 C47 114.7(7) . . ?
C43 C42 B1 122.6(6) . . ?
C47 C42 B1 122.5(6) . . ?
C44 C45 C46 118.5(8) . . ?
C44 C45 H45 120.7 . . ?
C46 C45 H45 120.7 . . ?
C43 C44 C45 119.6(7) . . ?
C43 C44 H44 120.2 . . ?
C45 C44 H44 120.2 . . ?
C93 C94 C95 119.3(8) . . ?
C93 C94 H94 120.4 . . ?
C95 C94 H94 120.4 . . ?
C61 C57 C58 110.8(6) . . ?
C61 C57 C63 112.8(6) . . ?
C58 C57 C63 110.4(6) . . ?
C61 C57 C62 109.3(6) . . ?
C58 C57 C62 107.2(6) . . ?
C63 C57 C62 106.0(6) . . ?
C61 C57 S2 63.8(3) . . ?
C58 C57 S2 63.9(3) . . ?
C63 C57 S2 169.5(5) . . ?
C62 C57 S2 84.4(4) . . ?
C44 C43 C42 124.1(6) . . ?
C44 C43 H43 118 . . ?
C42 C43 H43 118 . . ?
C55A C54 C53 123.7(8) . . ?
C55A C54 H54 118.2 . . ?
C53 C54 H54 118.2 . . ?
C74 C73 C72 120.6(6) . . ?
C74 C73 H73 119.7 . . ?
C72 C73 H73 119.7 . . ?
C46 C47 C42 121.7(7) . . ?
C46 C47 H47 119.2 . . ?
C42 C47 H47 119.2 . . ?
C39 C38 C37 118.9(8) . . ?
C39 C38 H38 120.5 . . ?
C37 C38 H38 120.5 . . ?
C38 C39 C40 120.3(7) . . ?
C38 C39 H39 119.8 . . ?
C40 C39 H39 119.8 . . ?
C57 C62 H62A 109.5 . . ?
C57 C62 H62B 109.5 . . ?
H62A C62 H62B 109.5 . . ?
C57 C62 H62C 109.5 . . ?
H62A C62 H62C 109.5 . . ?
H62B C62 H62C 109.5 . . ?
C82 C83 C78 119.1(7) . . ?
C82 C83 H83 120.5 . . ?
C78 C83 H83 120.5 . . ?
C20 C21 H21A 109.5 . . ?
C20 C21 H21B 109.5 . . ?
H21A C21 H21B 109.5 . . ?
C20 C21 H21C 109.5 . . ?
H21A C21 H21C 109.5 . . ?
H21B C21 H21C 109.5 . . ?
O2 C96 Rh2 177.8(7) . . ?
C34 C35 C30 120.9(7) . . ?
C34 C35 H35 119.5 . . ?
C30 C35 H35 119.5 . . ?
C3 C4 C11 119.0(6) . . ?
C3 C4 P1 124.2(5) . . ?
C11 C4 P1 116.6(5) . . ?
C53 C60 C61 123.5(7) . . ?
C53 C60 S2 121.0(5) . . ?
C61 C60 S2 115.4(6) . . ?
C81 C80 C79 120.0(8) . . ?
C81 C80 H80 120 . . ?
C79 C80 H80 120 . . ?
C40 C41 C36 122.7(8) . . ?
C40 C41 H41 118.7 . . ?
C36 C41 H41 118.7 . . ?
C10 C11 C4 121.4(6) . . ?
C10 C11 S1 121.3(5) . . ?
C4 C11 S1 117.0(5) . . ?
C49 C58 C59 116.9(6) . . ?
C49 C58 C57 124.0(6) . . ?
C59 C58 C57 119.1(6) . . ?
C75 C74 C73 118.5(7) . . ?
C75 C74 H74 120.7 . . ?
C73 C74 H74 120.7 . . ?
C28 C29 C24 119.0(8) . . ?
C28 C29 H29 120.5 . . ?
C24 C29 H29 120.5 . . ?
C76 C75 C74 122.1(8) . . ?
C76 C75 H75 119 . . ?
C74 C75 H75 119 . . ?
C8 C13 C12 116.7(6) . . ?
C8 C13 C9 121.6(6) . . ?
C12 C13 C9 121.4(6) . . ?
C89 C84 C85 115.7(8) . . ?
C89 C84 B2 122.3(7) . . ?
C85 C84 B2 121.7(7) . . ?
C13 C12 C5 121.6(6) . . ?
C13 C12 S1 118.4(5) . . ?
C5 C12 S1 120.0(5) . . ?
C81 C82 C83 121.1(8) . . ?
C81 C82 H82 119.5 . . ?
C83 C82 H82 119.5 . . ?
C19 C16 C17 107.9(6) . . ?
C19 C16 C2 112.9(6) . . ?
C17 C16 C2 108.4(6) . . ?
C19 C16 C18 109.6(6) . . ?
C17 C16 C18 108.5(6) . . ?
C2 C16 C18 109.4(6) . . ?
C7 C20 C21 108.1(6) . . ?
C7 C20 C22 110.3(6) . . ?
C21 C20 C22 108.8(6) . . ?
C7 C20 C23 112.9(6) . . ?
C21 C20 C23 108.2(6) . . ?
C22 C20 C23 108.4(6) . . ?
C7 C8 C13 123.1(6) . . ?
C7 C8 H8 118.4 . . ?
C13 C8 H8 118.4 . . ?
C6 C5 C12 116.5(6) . . ?
C6 C5 B1 118.9(6) . . ?
C12 C5 B1 124.2(6) . . ?
C78 C79 C80 119.1(8) . . ?
C78 C79 H79 120.5 . . ?
C80 C79 H79 120.5 . . ?
C33 C34 C35 120.1(8) . . ?
C33 C34 H34 119.9 . . ?
C35 C34 H34 119.9 . . ?
C27 C28 C29 120.6(8) . . ?
C27 C28 H28 119.7 . . ?
C29 C28 H28 119.7 . . ?
C52 C51 C50A 119.9(6) . . ?
C52 C51 H51 120.1 . . ?
C50A C51 H51 120.1 . . ?
C60 C53 C54 115.5(6) . . ?
C60 C53 B2 131.5(6) . . ?
C54 C53 B2 112.4(7) . . ?
C16 C19 H19A 109.5 . . ?
C16 C19 H19B 109.5 . . ?
H19A C19 H19B 109.5 . . ?
C16 C19 H19C 109.5 . . ?
H19A C19 H19C 109.5 . . ?
H19B C19 H19C 109.5 . . ?
C24 C25 C26 120.6(8) . . ?
C24 C25 H25 119.7 . . ?
C26 C25 H25 119.7 . . ?
C57 C63 H63A 109.5 . . ?
C57 C63 H63B 109.5 . . ?
H63A C63 H63B 109.5 . . ?
C57 C63 H63C 109.5 . . ?
H63A C63 H63C 109.5 . . ?
H63B C63 H63C 109.5 . . ?
C92 C91 C90 121.6(8) . . ?
C92 C91 H91 119.2 . . ?
C90 C91 H91 119.2 . . ?
C31 C32 C33 122.9(7) . . ?
C31 C32 H32 118.6 . . ?
C33 C32 H32 118.6 . . ?
C38 C37 C36 123.0(7) . . ?
C38 C37 H37 118.5 . . ?
C36 C37 H37 118.5 . . ?
C51 C52 C59 119.8(6) . . ?
C51 C52 P2 122.7(5) . . ?
C59 C52 P2 117.3(5) . . ?
C25 C24 C29 119.1(8) . . ?
C25 C24 P1 119.0(6) . . ?
C29 C24 P1 121.8(6) . . ?
C94 C95 C90 122.9(7) . . ?
C94 C95 H95 118.6 . . ?
C90 C95 H95 118.6 . . ?
C101 C102 H10C 109.5 . . ?
C101 C102 H10D 109.5 . . ?
H10C C102 H10D 109.5 . . ?
C101 C102 H10E 109.5 . . ?
H10C C102 H10E 109.5 . . ?
H10D C102 H10E 109.5 . . ?
C58 C59 C52 120.9(6) . . ?
C58 C59 S2 120.6(5) . . ?
C52 C59 S2 118.5(5) . . ?
C27 C26 C25 120.7(9) . . ?
C27 C26 H26 119.7 . . ?
C25 C26 H26 119.7 . . ?
C35 C30 C31 119.1(7) . . ?
C35 C30 P1 121.2(5) . . ?
C31 C30 P1 119.3(6) . . ?
C20 C22 H22A 109.5 . . ?
C20 C22 H22B 109.5 . . ?
H22A C22 H22B 109.5 . . ?
C20 C22 H22C 109.5 . . ?
H22A C22 H22C 109.5 . . ?
H22B C22 H22C 109.5 . . ?
C16 C18 H18A 109.5 . . ?
C16 C18 H18B 109.5 . . ?
H18A C18 H18B 109.5 . . ?
C16 C18 H18C 109.5 . . ?
H18A C18 H18C 109.5 . . ?
H18B C18 H18C 109.5 . . ?
C95 C90 C91 115.4(7) . . ?
C95 C90 B2 121.2(6) . . ?
C91 C90 B2 122.4(7) . . ?
C32 C31 C30 118.4(8) . . ?
C32 C31 H31 120.8 . . ?
C30 C31 H31 120.8 . . ?
C100 C101 C102 110.6(11) . . ?
C100 C101 H10F 109.5 . . ?
C102 C101 H10F 109.5 . . ?
C100 C101 H10G 109.5 . . ?
C102 C101 H10G 109.5 . . ?
H10F C101 H10G 108.1 . . ?
C41 C36 C37 115.4(7) . . ?
C41 C36 B1 117.8(6) . . ?
C37 C36 B1 126.7(6) . . ?
C82 C81 C80 120.3(8) . . ?
C82 C81 H81 119.9 . . ?
C80 C81 H81 119.9 . . ?
C84 B2 C90 115.2(7) . . ?
C84 B2 C53 111.7(6) . . ?
C90 B2 C53 111.8(6) . . ?
C84 B2 Br2 101.6(5) . . ?
C90 B2 Br2 106.7(5) . . ?
C53 B2 Br2 109.1(5) . . ?
C84 B2 Rh2 148.6(5) . . ?
C90 B2 Rh2 71.2(4) . . ?
C53 B2 Rh2 91.9(4) . . ?
Br2 B2 Rh2 49.30(17) . . ?
C36 B1 C42 113.0(6) . . ?
C36 B1 C5 113.8(6) . . ?
C42 B1 C5 115.5(6) . . ?
C36 B1 Br1 104.2(5) . . ?
C42 B1 Br1 105.5(5) . . ?
C5 B1 Br1 103.3(5) . . ?
C36 B1 Rh1 144.9(4) . . ?
C42 B1 Rh1 81.7(4) . . ?
C5 B1 Rh1 84.5(4) . . ?
C86 C85 C84 122.8(9) . . ?
C86 C85 H85 118.6 . . ?
C84 C85 H85 118.6 . . ?
C85 C86 C87 120.1(9) . . ?
C85 C86 H86 120 . . ?
C87 C86 H86 120 . . ?

loop_
_geom_bond_atom_site_label_1
_geom_bond_atom_site_label_2
_geom_bond_distance
_geom_bond_site_symmetry_2
_geom_bond_publ_flag
Rh1 C48 1.829(8) . ?
Rh1 P1 2.202(2) . ?
Rh1 S1 2.3797(17) . ?
Rh1 Br1 2.4519(11) . ?
Rh1 B1 3.647(9) . ?
Rh2 C96 1.841(7) . ?
Rh2 P2 2.196(2) . ?
Rh2 S2 2.3044(17) . ?
Rh2 Br2 2.5161(11) . ?
Rh2 B2 3.316(9) . ?
Br2 B2 2.267(9) . ?
Br1 B1 2.190(8) . ?
S1 C11 1.778(6) . ?
S1 C12 1.779(7) . ?
S1 C9 3.086(6) . ?
S2 C59 1.739(7) . ?
S2 C60 1.795(7) . ?
S2 C57 3.034(7) . ?
P2 C72 1.803(7) . ?
P2 C52 1.831(6) . ?
P2 C78 1.831(7) . ?
P1 C24 1.808(8) . ?
P1 C30 1.814(7) . ?
P1 C4 1.817(7) . ?
C55A C56 1.360(11) . ?
C55A C54 1.394(10) . ?
C55A C68A 1.523(11) . ?
C68A C69A 1.486(11) . ?
C68A C71A 1.514(11) . ?
C68A C70A 1.603(12) . ?
C69A H69A 0.98 . ?
C69A H69B 0.98 . ?
C69A H69C 0.98 . ?
C70A H70A 0.98 . ?
C70A H70B 0.98 . ?
C70A H70C 0.98 . ?
C71A H71A 0.98 . ?
C71A H71B 0.98 . ?
C71A H71C 0.98 . ?
C69B H69D 0.98 . ?
C69B H69E 0.98 . ?
C69B H69F 0.98 . ?
C70B H70D 0.98 . ?
C70B H70E 0.98 . ?
C70B H70F 0.98 . ?
C71B H71D 0.98 . ?
C71B H71E 0.98 . ?
C71B H71F 0.98 . ?
C92 C93 1.347(11) . ?
C92 C91 1.382(11) . ?
C92 H92 0.95 . ?
C97 C98 1.509(16) . ?
C97 H97A 0.98 . ?
C97 H97B 0.98 . ?
C97 H97C 0.98 . ?
C23 C20 1.540(9) . ?
C23 H23A 0.98 . ?
C23 H23B 0.98 . ?
C23 H23C 0.98 . ?
C15 C9 1.544(9) . ?
C15 H15A 0.98 . ?
C15 H15B 0.98 . ?
C15 H15C 0.98 . ?
C46 C47 1.377(11) . ?
C46 C45 1.377(10) . ?
C46 H46 0.95 . ?
O2 C96 1.138(8) . ?
C77 C76 1.384(10) . ?
C77 C72 1.385(8) . ?
C77 H77 0.95 . ?
C88 C87 1.362(14) . ?
C88 C89 1.396(12) . ?
C88 H88 0.95 . ?
C50A C49 1.379(10) . ?
C50A C51 1.408(9) . ?
C50A C64A 1.519(10) . ?
C64A C65A 1.496(11) . ?
C64A C67A 1.560(13) . ?
C64A C66A 1.587(13) . ?
C65A H65A 0.98 . ?
C65A H65B 0.98 . ?
C65A H65C 0.98 . ?
C66A H66A 0.98 . ?
C66A H66B 0.98 . ?
C66A H66C 0.98 . ?
C67A H67A 0.98 . ?
C67A H67B 0.98 . ?
C67A H67C 0.98 . ?
C65B H65D 0.98 . ?
C65B H65E 0.98 . ?
C65B H65F 0.98 . ?
C66B H66D 0.98 . ?
C66B H66E 0.98 . ?
C66B H66F 0.98 . ?
C67B H67D 0.98 . ?
C67B H67E 0.98 . ?
C67B H67F 0.98 . ?
O1 C48 1.139(8) . ?
C99 C98 1.432(18) . ?
C99 C100 1.487(15) . ?
C99 H99A 0.99 . ?
C99 H99B 0.99 . ?
C76 C75 1.353(10) . ?
C76 H76 0.95 . ?
C100 C101 1.440(16) . ?
C100 H10A 0.99 . ?
C100 H10B 0.99 . ?
C14 C9 1.542(10) . ?
C14 H14A 0.98 . ?
C14 H14B 0.98 . ?
C14 H14C 0.98 . ?
C9 C10 1.521(9) . ?
C9 C13 1.526(9) . ?
C49 C58 1.368(10) . ?
C49 H49 0.95 . ?
C1 C2 1.376(9) . ?
C1 C10 1.397(9) . ?
C1 H1 0.95 . ?
C93 C94 1.380(10) . ?
C93 H93 0.95 . ?
C89 C84 1.395(11) . ?
C89 H89 0.95 . ?
C61 C56 1.408(10) . ?
C61 C60 1.422(9) . ?
C61 C57 1.518(10) . ?
C27 C26 1.351(12) . ?
C27 C28 1.377(11) . ?
C27 H27 0.95 . ?
C3 C4 1.362(9) . ?
C3 C2 1.402(9) . ?
C3 H3 0.95 . ?
C40 C39 1.375(11) . ?
C40 C41 1.384(10) . ?
C40 H40 0.95 . ?
C87 C86 1.372(14) . ?
C87 H87 0.95 . ?
C56 H56 0.95 . ?
C2 C16 1.547(9) . ?
C78 C79 1.383(10) . ?
C78 C83 1.389(10) . ?
C72 C73 1.407(10) . ?
C17 C16 1.537(10) . ?
C17 H17A 0.98 . ?
C17 H17B 0.98 . ?
C17 H17C 0.98 . ?
C6 C5 1.363(9) . ?
C6 C7 1.398(9) . ?
C6 H6 0.95 . ?
C98 H98A 0.99 . ?
C98 H98B 0.99 . ?
C33 C34 1.377(10) . ?
C33 C32 1.378(11) . ?
C33 H33 0.95 . ?
C10 C11 1.382(8) . ?
C7 C8 1.387(9) . ?
C7 C20 1.512(10) . ?
C42 C43 1.395(9) . ?
C42 C47 1.401(9) . ?
C42 B1 1.598(12) . ?
C45 C44 1.372(9) . ?
C45 H45 0.95 . ?
C44 C43 1.371(10) . ?
C44 H44 0.95 . ?
C94 C95 1.383(10) . ?
C94 H94 0.95 . ?
C57 C58 1.525(9) . ?
C57 C63 1.538(9) . ?
C57 C62 1.560(10) . ?
C43 H43 0.95 . ?
C54 C53 1.404(10) . ?
C54 H54 0.95 . ?
C73 C74 1.400(10) . ?
C73 H73 0.95 . ?
C47 H47 0.95 . ?
C38 C39 1.371(11) . ?
C38 C37 1.389(10) . ?
C38 H38 0.95 . ?
C39 H39 0.95 . ?
C62 H62A 0.98 . ?
C62 H62B 0.98 . ?
C62 H62C 0.98 . ?
C83 C82 1.372(10) . ?
C83 H83 0.95 . ?
C21 C20 1.530(11) . ?
C21 H21A 0.98 . ?
C21 H21B 0.98 . ?
C21 H21C 0.98 . ?
C35 C34 1.379(11) . ?
C35 C30 1.383(10) . ?
C35 H35 0.95 . ?
C4 C11 1.416(9) . ?
C60 C53 1.401(10) . ?
C80 C81 1.377(12) . ?
C80 C79 1.389(11) . ?
C80 H80 0.95 . ?
C41 C36 1.389(10) . ?
C41 H41 0.95 . ?
C58 C59 1.400(9) . ?
C74 C75 1.384(9) . ?
C74 H74 0.95 . ?
C29 C28 1.396(11) . ?
C29 C24 1.402(10) . ?
C29 H29 0.95 . ?
C75 H75 0.95 . ?
C13 C8 1.400(9) . ?
C13 C12 1.411(8) . ?
C84 C85 1.421(10) . ?
C84 B2 1.578(11) . ?
C12 C5 1.420(9) . ?
C82 C81 1.361(12) . ?
C82 H82 0.95 . ?
C16 C19 1.513(9) . ?
C16 C18 1.554(10) . ?
C20 C22 1.539(10) . ?
C8 H8 0.95 . ?
C5 B1 1.638(10) . ?
C79 H79 0.95 . ?
C34 H34 0.95 . ?
C28 H28 0.95 . ?
C51 C52 1.375(9) . ?
C51 H51 0.95 . ?
C53 B2 1.633(11) . ?
C19 H19A 0.98 . ?
C19 H19B 0.98 . ?
C19 H19C 0.98 . ?
C25 C24 1.376(10) . ?
C25 C26 1.388(11) . ?
C25 H25 0.95 . ?
C63 H63A 0.98 . ?
C63 H63B 0.98 . ?
C63 H63C 0.98 . ?
C91 C90 1.408(9) . ?
C91 H91 0.95 . ?
C32 C31 1.363(10) . ?
C32 H32 0.95 . ?
C37 C36 1.396(10) . ?
C37 H37 0.95 . ?
C52 C59 1.412(9) . ?
C95 C90 1.387(10) . ?
C95 H95 0.95 . ?
C102 C101 1.537(16) . ?
C102 H10C 0.98 . ?
C102 H10D 0.98 . ?
C102 H10E 0.98 . ?
C26 H26 0.95 . ?
C30 C31 1.409(9) . ?
C22 H22A 0.98 . ?
C22 H22B 0.98 . ?
C22 H22C 0.98 . ?
C18 H18A 0.98 . ?
C18 H18B 0.98 . ?
C18 H18C 0.98 . ?
C90 B2 1.610(11) . ?
C31 H31 0.95 . ?
C101 H10F 0.99 . ?
C101 H10G 0.99 . ?
C36 B1 1.582(11) . ?
C81 H81 0.95 . ?
C85 C86 1.361(12) . ?
C85 H85 0.95 . ?
C86 H86 0.95 . ?

loop_
_geom_torsion_atom_site_label_1
_geom_torsion_atom_site_label_2
_geom_torsion_atom_site_label_3
_geom_torsion_atom_site_label_4
_geom_torsion
_geom_torsion_site_symmetry_1
_geom_torsion_site_symmetry_2
_geom_torsion_site_symmetry_3
_geom_torsion_site_symmetry_4
_geom_torsion_publ_flag
C96 Rh2 Br2 B2 -112.4(3) . . . . ?
P2 Rh2 Br2 B2 103.5(4) . . . . ?
S2 Rh2 Br2 B2 71.2(2) . . . . ?
C48 Rh1 Br1 B1 -162.9(3) . . . . ?
S1 Rh1 Br1 B1 15.1(2) . . . . ?
P1 Rh1 S1 C11 -34.0(2) . . . . ?
Br1 Rh1 S1 C11 142.4(2) . . . . ?
B1 Rh1 S1 C11 152.4(3) . . . . ?
P1 Rh1 S1 C12 -142.3(3) . . . . ?
Br1 Rh1 S1 C12 34.1(3) . . . . ?
B1 Rh1 S1 C12 44.1(3) . . . . ?
P1 Rh1 S1 C9 -76.2(3) . . . . ?
Br1 Rh1 S1 C9 100.2(2) . . . . ?
B1 Rh1 S1 C9 110.2(3) . . . . ?
P2 Rh2 S2 C59 11.8(3) . . . . ?
Br2 Rh2 S2 C59 -173.7(3) . . . . ?
B2 Rh2 S2 C59 -131.1(3) . . . . ?
P2 Rh2 S2 C60 122.5(3) . . . . ?
Br2 Rh2 S2 C60 -63.0(3) . . . . ?
B2 Rh2 S2 C60 -20.4(3) . . . . ?
P2 Rh2 S2 C57 51.4(4) . . . . ?
Br2 Rh2 S2 C57 -134.1(4) . . . . ?
B2 Rh2 S2 C57 -91.5(5) . . . . ?
C96 Rh2 P2 C72 -62.8(3) . . . . ?
S2 Rh2 P2 C72 113.8(2) . . . . ?
Br2 Rh2 P2 C72 81.7(4) . . . . ?
B2 Rh2 P2 C72 173.8(3) . . . . ?
C96 Rh2 P2 C52 177.3(4) . . . . ?
S2 Rh2 P2 C52 -6.1(3) . . . . ?
Br2 Rh2 P2 C52 -38.2(5) . . . . ?
B2 Rh2 P2 C52 53.9(4) . . . . ?
C96 Rh2 P2 C78 58.5(4) . . . . ?
S2 Rh2 P2 C78 -124.8(3) . . . . ?
Br2 Rh2 P2 C78 -156.9(4) . . . . ?
B2 Rh2 P2 C78 -64.8(3) . . . . ?
C48 Rh1 P1 C24 88.6(4) . . . . ?
S1 Rh1 P1 C24 -89.0(3) . . . . ?
B1 Rh1 P1 C24 -79.4(3) . . . . ?
C48 Rh1 P1 C30 -37.0(4) . . . . ?
S1 Rh1 P1 C30 145.4(3) . . . . ?
B1 Rh1 P1 C30 155.1(3) . . . . ?
C48 Rh1 P1 C4 -152.4(4) . . . . ?
S1 Rh1 P1 C4 30.0(3) . . . . ?
B1 Rh1 P1 C4 39.6(4) . . . . ?
C56 C55A C68A C69A 126.0(10) . . . . ?
C54 C55A C68A C69A -53.0(11) . . . . ?
C56 C55A C68A C71A -3.9(12) . . . . ?
C54 C55A C68A C71A 177.1(9) . . . . ?
C56 C55A C68A C70A -116.8(10) . . . . ?
C54 C55A C68A C70A 64.2(9) . . . . ?
C49 C50A C64A C65A -166.1(11) . . . . ?
C51 C50A C64A C65A 12.1(14) . . . . ?
C49 C50A C64A C67A -39.2(13) . . . . ?
C51 C50A C64A C67A 139.0(11) . . . . ?
C49 C50A C64A C66A 72.9(12) . . . . ?
C51 C50A C64A C66A -108.9(11) . . . . ?
C72 C77 C76 C75 -1.2(11) . . . . ?
C98 C99 C100 C101 -173.8(14) . . . . ?
C11 S1 C9 C10 1.5(4) . . . . ?
C12 S1 C9 C10 141.4(5) . . . . ?
Rh1 S1 C9 C10 55.2(5) . . . . ?
C11 S1 C9 C13 -133.0(5) . . . . ?
C12 S1 C9 C13 6.9(4) . . . . ?
Rh1 S1 C9 C13 -79.3(5) . . . . ?
C11 S1 C9 C14 114.5(5) . . . . ?
C12 S1 C9 C14 -105.6(5) . . . . ?
Rh1 S1 C9 C14 168.2(3) . . . . ?
C11 S1 C9 C15 -66(2) . . . . ?
C12 S1 C9 C15 74(2) . . . . ?
Rh1 S1 C9 C15 -12(2) . . . . ?
C51 C50A C49 C58 3.4(14) . . . . ?
C64A C50A C49 C58 -178.4(8) . . . . ?
C91 C92 C93 C94 1.9(14) . . . . ?
C87 C88 C89 C84 0.3(16) . . . . ?
C89 C88 C87 C86 -1.5(17) . . . . ?
C54 C55A C56 C61 -2.3(11) . . . . ?
C68A C55A C56 C61 178.7(7) . . . . ?
C60 C61 C56 C55A 2.7(10) . . . . ?
C57 C61 C56 C55A -174.9(7) . . . . ?
C10 C1 C2 C3 0.0(11) . . . . ?
C10 C1 C2 C16 179.6(7) . . . . ?
C4 C3 C2 C1 -1.6(11) . . . . ?
C4 C3 C2 C16 178.7(7) . . . . ?
C72 P2 C78 C79 -41.0(6) . . . . ?
C52 P2 C78 C79 71.5(6) . . . . ?
Rh2 P2 C78 C79 -168.3(5) . . . . ?
C72 P2 C78 C83 139.9(5) . . . . ?
C52 P2 C78 C83 -107.5(6) . . . . ?
Rh2 P2 C78 C83 12.7(6) . . . . ?
C76 C77 C72 C73 1.8(10) . . . . ?
C76 C77 C72 P2 -172.4(5) . . . . ?
C52 P2 C72 C77 -155.5(5) . . . . ?
C78 P2 C72 C77 -44.7(6) . . . . ?
Rh2 P2 C72 C77 84.4(6) . . . . ?
C52 P2 C72 C73 30.6(6) . . . . ?
C78 P2 C72 C73 141.4(6) . . . . ?
Rh2 P2 C72 C73 -89.5(6) . . . . ?
C100 C99 C98 C97 167.9(13) . . . . ?
C2 C1 C10 C11 1.6(11) . . . . ?
C2 C1 C10 C9 -176.4(7) . . . . ?
C13 C9 C10 C11 40.8(9) . . . . ?
C14 C9 C10 C11 -77.0(8) . . . . ?
C15 C9 C10 C11 166.2(7) . . . . ?
S1 C9 C10 C11 -1.9(5) . . . . ?
C13 C9 C10 C1 -141.3(7) . . . . ?
C14 C9 C10 C1 100.9(7) . . . . ?
C15 C9 C10 C1 -15.9(10) . . . . ?
S1 C9 C10 C1 176.1(7) . . . . ?
C5 C6 C7 C8 5.4(11) . . . . ?
C5 C6 C7 C20 -175.2(7) . . . . ?
C47 C46 C45 C44 -0.2(13) . . . . ?
C46 C45 C44 C43 -0.2(11) . . . . ?
C92 C93 C94 C95 -2.1(13) . . . . ?
C56 C61 C57 C58 -137.3(7) . . . . ?
C60 C61 C57 C58 45.3(9) . . . . ?
C56 C61 C57 C63 -12.8(9) . . . . ?
C60 C61 C57 C63 169.7(6) . . . . ?
C56 C61 C57 C62 104.8(7) . . . . ?
C60 C61 C57 C62 -72.6(8) . . . . ?
C56 C61 C57 S2 178.1(7) . . . . ?
C60 C61 C57 S2 0.6(5) . . . . ?
C59 S2 C57 C61 130.8(5) . . . . ?
C60 S2 C57 C61 -0.5(4) . . . . ?
Rh2 S2 C57 C61 83.5(6) . . . . ?
C59 S2 C57 C58 -2.3(5) . . . . ?
C60 S2 C57 C58 -133.6(5) . . . . ?
Rh2 S2 C57 C58 -49.5(7) . . . . ?
C59 S2 C57 C63 57(3) . . . . ?
C60 S2 C57 C63 -74(3) . . . . ?
Rh2 S2 C57 C63 10(3) . . . . ?
C59 S2 C57 C62 -114.5(5) . . . . ?
C60 S2 C57 C62 114.3(5) . . . . ?
Rh2 S2 C57 C62 -161.7(4) . . . . ?
C45 C44 C43 C42 0.5(12) . . . . ?
C47 C42 C43 C44 -0.3(10) . . . . ?
B1 C42 C43 C44 -175.1(7) . . . . ?
C56 C55A C54 C53 0.5(11) . . . . ?
C68A C55A C54 C53 179.6(7) . . . . ?
C77 C72 C73 C74 -1.3(10) . . . . ?
P2 C72 C73 C74 172.8(5) . . . . ?
C45 C46 C47 C42 0.3(13) . . . . ?
C43 C42 C47 C46 -0.1(11) . . . . ?
B1 C42 C47 C46 174.7(8) . . . . ?
C37 C38 C39 C40 0.2(11) . . . . ?
C41 C40 C39 C38 1.0(12) . . . . ?
C79 C78 C83 C82 0.1(10) . . . . ?
P2 C78 C83 C82 179.2(6) . . . . ?
C2 C3 C4 C11 1.6(11) . . . . ?
C2 C3 C4 P1 -173.8(6) . . . . ?
C24 P1 C4 C3 -80.1(7) . . . . ?
C30 P1 C4 C3 32.7(8) . . . . ?
Rh1 P1 C4 C3 155.9(6) . . . . ?
C24 P1 C4 C11 104.4(6) . . . . ?
C30 P1 C4 C11 -142.8(6) . . . . ?
Rh1 P1 C4 C11 -19.6(6) . . . . ?
C56 C61 C60 C53 -1.6(10) . . . . ?
C57 C61 C60 C53 176.0(6) . . . . ?
C56 C61 C60 S2 -178.7(5) . . . . ?
C57 C61 C60 S2 -1.1(9) . . . . ?
C59 S2 C60 C53 144.0(6) . . . . ?
Rh2 S2 C60 C53 29.4(7) . . . . ?
C57 S2 C60 C53 -176.6(7) . . . . ?
C59 S2 C60 C61 -38.8(6) . . . . ?
Rh2 S2 C60 C61 -153.4(4) . . . . ?
C57 S2 C60 C61 0.5(4) . . . . ?
C39 C40 C41 C36 -1.4(11) . . . . ?
C1 C10 C11 C4 -1.6(10) . . . . ?
C9 C10 C11 C4 176.4(7) . . . . ?
C1 C10 C11 S1 -174.6(5) . . . . ?
C9 C10 C11 S1 3.4(10) . . . . ?
C3 C4 C11 C10 0.1(11) . . . . ?
P1 C4 C11 C10 175.8(6) . . . . ?
C3 C4 C11 S1 173.4(6) . . . . ?
P1 C4 C11 S1 -10.9(8) . . . . ?
C12 S1 C11 C10 -34.9(7) . . . . ?
Rh1 S1 C11 C10 -153.6(6) . . . . ?
C9 S1 C11 C10 -1.8(5) . . . . ?
C12 S1 C11 C4 151.8(6) . . . . ?
Rh1 S1 C11 C4 33.1(6) . . . . ?
C9 S1 C11 C4 -175.1(7) . . . . ?
C50A C49 C58 C59 -0.9(13) . . . . ?
C50A C49 C58 C57 178.4(8) . . . . ?
C61 C57 C58 C49 138.9(8) . . . . ?
C63 C57 C58 C49 13.1(11) . . . . ?
C62 C57 C58 C49 -101.9(9) . . . . ?
S2 C57 C58 C49 -176.6(9) . . . . ?
C61 C57 C58 C59 -41.8(10) . . . . ?
C63 C57 C58 C59 -167.6(7) . . . . ?
C62 C57 C58 C59 77.4(9) . . . . ?
S2 C57 C58 C59 2.7(6) . . . . ?
C72 C73 C74 C75 0.2(10) . . . . ?
C77 C76 C75 C74 0.0(11) . . . . ?
C73 C74 C75 C76 0.5(11) . . . . ?
C10 C9 C13 C8 134.9(7) . . . . ?
C14 C9 C13 C8 -107.0(7) . . . . ?
C15 C9 C13 C8 9.9(10) . . . . ?
S1 C9 C13 C8 177.8(8) . . . . ?
C10 C9 C13 C12 -51.3(9) . . . . ?
C14 C9 C13 C12 66.8(8) . . . . ?
C15 C9 C13 C12 -176.4(6) . . . . ?
S1 C9 C13 C12 -8.4(5) . . . . ?
C88 C89 C84 C85 1.8(12) . . . . ?
C88 C89 C84 B2 -172.4(8) . . . . ?
C8 C13 C12 C5 10.1(10) . . . . ?
C9 C13 C12 C5 -163.9(7) . . . . ?
C8 C13 C12 S1 -171.1(5) . . . . ?
C9 C13 C12 S1 14.9(9) . . . . ?
C11 S1 C12 C13 25.0(7) . . . . ?
Rh1 S1 C12 C13 133.2(5) . . . . ?
C9 S1 C12 C13 -7.5(5) . . . . ?
C11 S1 C12 C5 -156.1(6) . . . . ?
Rh1 S1 C12 C5 -48.0(6) . . . . ?
C9 S1 C12 C5 171.3(7) . . . . ?
C78 C83 C82 C81 -0.2(11) . . . . ?
C1 C2 C16 C19 3.2(10) . . . . ?
C3 C2 C16 C19 -177.1(7) . . . . ?
C1 C2 C16 C17 122.7(7) . . . . ?
C3 C2 C16 C17 -57.6(9) . . . . ?
C1 C2 C16 C18 -119.1(7) . . . . ?
C3 C2 C16 C18 60.6(8) . . . . ?
C8 C7 C20 C21 -117.9(8) . . . . ?
C6 C7 C20 C21 62.7(9) . . . . ?
C8 C7 C20 C22 123.3(8) . . . . ?
C6 C7 C20 C22 -56.1(9) . . . . ?
C8 C7 C20 C23 1.7(10) . . . . ?
C6 C7 C20 C23 -177.6(7) . . . . ?
C6 C7 C8 C13 -4.4(11) . . . . ?
C20 C7 C8 C13 176.2(7) . . . . ?
C12 C13 C8 C7 -3.0(11) . . . . ?
C9 C13 C8 C7 171.0(7) . . . . ?
C7 C6 C5 C12 1.2(11) . . . . ?
C7 C6 C5 B1 -172.4(7) . . . . ?
C13 C12 C5 C6 -9.3(10) . . . . ?
S1 C12 C5 C6 171.9(5) . . . . ?
C13 C12 C5 B1 164.0(7) . . . . ?
S1 C12 C5 B1 -14.8(9) . . . . ?
C83 C78 C79 C80 0.9(10) . . . . ?
P2 C78 C79 C80 -178.1(5) . . . . ?
C81 C80 C79 C78 -1.9(11) . . . . ?
C32 C33 C34 C35 0.9(12) . . . . ?
C30 C35 C34 C33 -0.8(11) . . . . ?
C26 C27 C28 C29 -0.8(11) . . . . ?
C24 C29 C28 C27 0.1(11) . . . . ?
C49 C50A C51 C52 -1.6(12) . . . . ?
C64A C50A C51 C52 -179.9(8) . . . . ?
C61 C60 C53 C54 0.1(10) . . . . ?
S2 C60 C53 C54 177.0(5) . . . . ?
C61 C60 C53 B2 170.0(7) . . . . ?
S2 C60 C53 B2 -13.0(11) . . . . ?
C55A C54 C53 C60 0.5(10) . . . . ?
C55A C54 C53 B2 -171.4(7) . . . . ?
C93 C92 C91 C90 -0.1(14) . . . . ?
C34 C33 C32 C31 -0.6(12) . . . . ?
C39 C38 C37 C36 -1.1(11) . . . . ?
C50A C51 C52 C59 -2.5(12) . . . . ?
C50A C51 C52 P2 171.1(6) . . . . ?
C72 P2 C52 C51 59.7(7) . . . . ?
C78 P2 C52 C51 -49.6(8) . . . . ?
Rh2 P2 C52 C51 -176.0(6) . . . . ?
C72 P2 C52 C59 -126.7(6) . . . . ?
C78 P2 C52 C59 124.1(6) . . . . ?
Rh2 P2 C52 C59 -2.4(7) . . . . ?
C26 C25 C24 C29 0.2(11) . . . . ?
C26 C25 C24 P1 179.1(6) . . . . ?
C28 C29 C24 C25 0.2(10) . . . . ?
C28 C29 C24 P1 -178.6(5) . . . . ?
C30 P1 C24 C25 123.8(6) . . . . ?
C4 P1 C24 C25 -124.9(6) . . . . ?
Rh1 P1 C24 C25 -6.5(6) . . . . ?
C30 P1 C24 C29 -57.3(6) . . . . ?
C4 P1 C24 C29 53.9(7) . . . . ?
Rh1 P1 C24 C29 172.3(5) . . . . ?
C93 C94 C95 C90 0.7(13) . . . . ?
C49 C58 C59 C52 -3.3(12) . . . . ?
C57 C58 C59 C52 177.4(7) . . . . ?
C49 C58 C59 S2 174.4(6) . . . . ?
C57 C58 C59 S2 -4.9(11) . . . . ?
C51 C52 C59 C58 5.0(12) . . . . ?
P2 C52 C59 C58 -168.9(6) . . . . ?
C51 C52 C59 S2 -172.8(6) . . . . ?
P2 C52 C59 S2 13.4(9) . . . . ?
C60 S2 C59 C58 42.9(7) . . . . ?
Rh2 S2 C59 C58 165.0(6) . . . . ?
C57 S2 C59 C58 2.6(6) . . . . ?
C60 S2 C59 C52 -139.3(6) . . . . ?
Rh2 S2 C59 C52 -17.2(7) . . . . ?
C57 S2 C59 C52 -179.7(8) . . . . ?
C28 C27 C26 C25 1.3(12) . . . . ?
C24 C25 C26 C27 -1.0(12) . . . . ?
C34 C35 C30 C31 0.4(11) . . . . ?
C34 C35 C30 P1 173.1(6) . . . . ?
C24 P1 C30 C35 156.8(6) . . . . ?
C4 P1 C30 C35 43.4(7) . . . . ?
Rh1 P1 C30 C35 -73.2(6) . . . . ?
C24 P1 C30 C31 -30.5(6) . . . . ?
C4 P1 C30 C31 -143.9(6) . . . . ?
Rh1 P1 C30 C31 99.5(6) . . . . ?
C94 C95 C90 C91 1.0(12) . . . . ?
C94 C95 C90 B2 -168.0(7) . . . . ?
C92 C91 C90 C95 -1.3(12) . . . . ?
C92 C91 C90 B2 167.6(8) . . . . ?
C33 C32 C31 C30 0.3(11) . . . . ?
C35 C30 C31 C32 -0.1(10) . . . . ?
P1 C30 C31 C32 -173.0(5) . . . . ?
C99 C100 C101 C102 -179.0(11) . . . . ?
C40 C41 C36 C37 0.5(10) . . . . ?
C40 C41 C36 B1 -176.8(7) . . . . ?
C38 C37 C36 C41 0.7(10) . . . . ?
C38 C37 C36 B1 177.8(7) . . . . ?
C83 C82 C81 C80 -0.8(12) . . . . ?
C79 C80 C81 C82 1.8(12) . . . . ?
C89 C84 B2 C90 -11.9(11) . . . . ?
C85 C84 B2 C90 174.2(7) . . . . ?
C89 C84 B2 C53 117.0(8) . . . . ?
C85 C84 B2 C53 -56.9(10) . . . . ?
C89 C84 B2 Br2 -126.8(7) . . . . ?
C85 C84 B2 Br2 59.3(8) . . . . ?
C89 C84 B2 Rh2 -107.0(11) . . . . ?
C85 C84 B2 Rh2 79.2(12) . . . . ?
C95 C90 B2 C84 108.2(9) . . . . ?
C91 C90 B2 C84 -60.0(10) . . . . ?
C95 C90 B2 C53 -20.7(10) . . . . ?
C91 C90 B2 C53 171.1(7) . . . . ?
C95 C90 B2 Br2 -139.9(7) . . . . ?
C91 C90 B2 Br2 51.9(9) . . . . ?
C95 C90 B2 Rh2 -105.1(7) . . . . ?
C91 C90 B2 Rh2 86.7(7) . . . . ?
C60 C53 B2 C84 154.9(7) . . . . ?
C54 C53 B2 C84 -35.0(9) . . . . ?
C60 C53 B2 C90 -74.4(10) . . . . ?
C54 C53 B2 C90 95.8(7) . . . . ?
C60 C53 B2 Br2 43.3(9) . . . . ?
C54 C53 B2 Br2 -146.5(5) . . . . ?
C60 C53 B2 Rh2 -3.9(8) . . . . ?
C54 C53 B2 Rh2 166.3(5) . . . . ?
Rh2 Br2 B2 C84 166.5(5) . . . . ?
Rh2 Br2 B2 C90 45.5(5) . . . . ?
Rh2 Br2 B2 C53 -75.4(5) . . . . ?
C96 Rh2 B2 C84 52.7(11) . . . . ?
P2 Rh2 B2 C84 169.4(9) . . . . ?
S2 Rh2 B2 C84 -125.8(10) . . . . ?
Br2 Rh2 B2 C84 -26.0(9) . . . . ?
C96 Rh2 B2 C90 -55.1(5) . . . . ?
P2 Rh2 B2 C90 61.6(5) . . . . ?
S2 Rh2 B2 C90 126.4(4) . . . . ?
Br2 Rh2 B2 C90 -133.8(5) . . . . ?
C96 Rh2 B2 C53 -167.5(4) . . . . ?
P2 Rh2 B2 C53 -50.8(5) . . . . ?
S2 Rh2 B2 C53 14.0(4) . . . . ?
Br2 Rh2 B2 C53 113.8(5) . . . . ?
C96 Rh2 B2 Br2 78.7(3) . . . . ?
P2 Rh2 B2 Br2 -164.63(9) . . . . ?
S2 Rh2 B2 Br2 -99.78(18) . . . . ?
C41 C36 B1 C42 -48.5(8) . . . . ?
C37 C36 B1 C42 134.5(7) . . . . ?
C41 C36 B1 C5 85.7(8) . . . . ?
C37 C36 B1 C5 -91.3(8) . . . . ?
C41 C36 B1 Br1 -162.5(5) . . . . ?
C37 C36 B1 Br1 20.5(8) . . . . ?
C41 C36 B1 Rh1 -157.9(7) . . . . ?
C37 C36 B1 Rh1 25.1(13) . . . . ?
C43 C42 B1 C36 105.0(7) . . . . ?
C47 C42 B1 C36 -69.4(9) . . . . ?
C43 C42 B1 C5 -28.5(10) . . . . ?
C47 C42 B1 C5 157.2(7) . . . . ?
C43 C42 B1 Br1 -141.8(6) . . . . ?
C47 C42 B1 Br1 43.8(8) . . . . ?
C43 C42 B1 Rh1 -108.3(6) . . . . ?
C47 C42 B1 Rh1 77.3(7) . . . . ?
C6 C5 B1 C36 2.3(9) . . . . ?
C12 C5 B1 C36 -170.8(6) . . . . ?
C6 C5 B1 C42 135.4(7) . . . . ?
C12 C5 B1 C42 -37.7(10) . . . . ?
C6 C5 B1 Br1 -110.0(6) . . . . ?
C12 C5 B1 Br1 76.9(7) . . . . ?
C6 C5 B1 Rh1 -146.5(6) . . . . ?
C12 C5 B1 Rh1 40.4(6) . . . . ?
Rh1 Br1 B1 C36 175.9(4) . . . . ?
Rh1 Br1 B1 C42 56.7(5) . . . . ?
Rh1 Br1 B1 C5 -65.0(5) . . . . ?
C48 Rh1 B1 C36 14.0(10) . . . . ?
P1 Rh1 B1 C36 179.3(7) . . . . ?
S1 Rh1 B1 C36 -169.7(9) . . . . ?
Br1 Rh1 B1 C36 -6.9(7) . . . . ?
C48 Rh1 B1 C42 -104.6(5) . . . . ?
P1 Rh1 B1 C42 60.7(4) . . . . ?
S1 Rh1 B1 C42 71.6(3) . . . . ?
Br1 Rh1 B1 C42 -125.6(4) . . . . ?
C48 Rh1 B1 C5 138.6(5) . . . . ?
P1 Rh1 B1 C5 -56.1(5) . . . . ?
S1 Rh1 B1 C5 -45.1(4) . . . . ?
Br1 Rh1 B1 C5 117.7(5) . . . . ?
C48 Rh1 B1 Br1 21.0(4) . . . . ?
P1 Rh1 B1 Br1 -173.74(11) . . . . ?
S1 Rh1 B1 Br1 -162.8(3) . . . . ?
C89 C84 C85 C86 -2.8(12) . . . . ?
B2 C84 C85 C86 171.5(8) . . . . ?
C84 C85 C86 C87 1.6(14) . . . . ?
C88 C87 C86 C85 0.6(16) . . . . ?

loop_
_platon_squeeze_void_nr
_platon_squeeze_void_average_x
_platon_squeeze_void_average_y
_platon_squeeze_void_average_z
_platon_squeeze_void_volume
_platon_squeeze_void_count_electrons
_platon_squeeze_void_content
1 -0.129 0.384 0.307 245 77 ' '
2 0.129 0.616 0.693 245 77 ' '
